data_2229231
loop_
_publ_author_name
'bin Shawkataly, Omar'
'Khan, Imthyaz Ahmed'
'Sirat, Siti Syaida'
'Yeap, Chin Sing'
'Fun, Hoong-Kun'

_publ_section_title
;
 [\m-Bis(diphenylphosphanyl)ethane-1:2\k^2^<i>P</i>:<i>P</i>']nonacarbonyl-1\k^3^<i>C</i>,2\k^3^<i>C</i>,3\k^3^<i>C</i>-(triphenylstibine-3\k<i>Sb</i>)-<i>triangulo</i>-triruthenium(0)
;
_journal_coeditor_code SJ5087
_journal_issue 2
_journal_name_full 'Acta Crystallographica Section E'
_journal_page_first m177
_journal_page_last m178
_journal_paper_doi 10.1107/S1600536810054218
_journal_volume 67
_journal_year 2011
_chemical_formula_iupac '[Ru3 (C26 H24 P2) (C18 H15 Sb) (C O)9]'
_chemical_formula_moiety 'C53 H39 O9 P2 Ru3 Sb'
_chemical_formula_sum 'C53 H39 O9 P2 Ru3 Sb'
_chemical_formula_weight 1306.74
_chemical_name_systematic
;[\m-Bis(diphenylphosphanyl)ethane-1:2\k^2^<i>P</i>:<i>P</i>']nonacarbonyl-
1\k^3^<i>C</i>,2\k^3^<i>C</i>,3\k^3^<i>C</i>-
(triphenylstibine-3\k<i>Sb</i>)-<i>triangulo</i>-triruthenium(0)
;
_space_group_IT_number 2
_symmetry_cell_setting triclinic
_symmetry_space_group_name_Hall '-P 1'
_symmetry_space_group_name_H-M 'P -1'
_atom_sites_solution_hydrogens geom
_atom_sites_solution_primary direct
_atom_sites_solution_secondary difmap
_audit_creation_method SHELXL-97
_cell_angle_alpha 113.2330(10)
_cell_angle_beta 97.9860(10)
_cell_angle_gamma 97.3390(10)
_cell_formula_units_Z 4
_cell_length_a 15.1589(8)
_cell_length_b 18.6156(10)
_cell_length_c 20.0398(11)
_cell_measurement_reflns_used 9952
_cell_measurement_temperature 100.00(10)
_cell_measurement_theta_max 32.55
_cell_measurement_theta_min 2.61
_cell_volume 5041.5(5)
_computing_cell_refinement 'SAINT (Bruker, 2009)'
_computing_data_collection 'APEX2 (Bruker, 2009)'
_computing_data_reduction 'SAINT (Bruker, 2009)'
_computing_molecular_graphics 'SHELXTL (Sheldrick, 2008)'
_computing_publication_material 'SHELXTL (Sheldrick, 2008) and PLATON (Spek, 2009)'
_computing_structure_refinement 'SHELXTL (Sheldrick, 2008)'
_computing_structure_solution 'SHELXTL (Sheldrick, 2008)'
_diffrn_ambient_temperature 100
_diffrn_measured_fraction_theta_full 0.985
_diffrn_measured_fraction_theta_max 0.985
_diffrn_measurement_device_type 'Bruker APEXII DUO CCD area-detector'
_diffrn_measurement_method '\f and \w'
_diffrn_radiation_monochromator graphite
_diffrn_radiation_source 'fine-focus sealed tube'
_diffrn_radiation_type MoK\a
_diffrn_radiation_wavelength 0.71073
_diffrn_reflns_av_R_equivalents 0.0330
_diffrn_reflns_av_sigmaI/netI 0.0376
_diffrn_reflns_limit_h_max 21
_diffrn_reflns_limit_h_min -21
_diffrn_reflns_limit_k_max 26
_diffrn_reflns_limit_k_min -26
_diffrn_reflns_limit_l_max 28
_diffrn_reflns_limit_l_min -28
_diffrn_reflns_number 82542
_diffrn_reflns_theta_full 30.00
_diffrn_reflns_theta_max 30.00
_diffrn_reflns_theta_min 1.88
_diffrn_standards_number 0
_exptl_absorpt_coefficient_mu 1.530
_exptl_absorpt_correction_T_max 0.8848
_exptl_absorpt_correction_T_min 0.5062
_exptl_absorpt_correction_type multi-scan
_exptl_absorpt_process_details '(<i>SADABS</i>; Bruker, 2009)'
_exptl_crystal_colour brown
_exptl_crystal_density_diffrn 1.722
_exptl_crystal_density_method 'not measured'
_exptl_crystal_description plate
_exptl_crystal_F_000 2568
_exptl_crystal_size_max 0.51
_exptl_crystal_size_mid 0.15
_exptl_crystal_size_min 0.08
_refine_diff_density_max 3.469
_refine_diff_density_min -2.343
_refine_ls_extinction_method none
_refine_ls_goodness_of_fit_ref 1.110
_refine_ls_hydrogen_treatment constr
_refine_ls_matrix_type full
_refine_ls_number_parameters 1225
_refine_ls_number_reflns 28970
_refine_ls_number_restraints 0
_refine_ls_restrained_S_all 1.110
_refine_ls_R_factor_all 0.0666
_refine_ls_R_factor_gt 0.0445
_refine_ls_shift/su_max 0.001
_refine_ls_shift/su_mean 0.000
_refine_ls_structure_factor_coef Fsqd
_refine_ls_weighting_details 'calc w=1/[\s^2^(Fo^2^)+(0.0352P)^2^+25.1520P] where P=(Fo^2^+2Fc^2^)/3'
_refine_ls_weighting_scheme calc
_refine_ls_wR_factor_gt 0.0995
_refine_ls_wR_factor_ref 0.1212
_reflns_number_gt 21778
_reflns_number_total 28970
_reflns_threshold_expression I>2\s(I)
_cod_data_source_file sj5087.cif
_cod_data_source_block I
_cod_database_code 2229231
_cod_database_fobs_code 2229231

loop_
_symmetry_equiv_pos_as_xyz
'x, y, z'
'-x, -y, -z'

loop_
_atom_site_type_symbol
_atom_site_label
_atom_site_fract_x
_atom_site_fract_y
_atom_site_fract_z
_atom_site_U_iso_or_equiv
_atom_site_adp_type
_atom_site_calc_flag
_atom_site_refinement_flags
_atom_site_occupancy
_atom_site_disorder_assembly
_atom_site_disorder_group
Sb Sb1A -0.061486(19) 0.701152(17) 0.978302(16) 0.02093(6) Uani d . 1 . .
Ru Ru1A 0.21003(2) 0.819388(19) 1.014099(18) 0.01705(7) Uani d . 1 . .
Ru Ru2A 0.27903(2) 0.67570(2) 0.955200(18) 0.01778(7) Uani d . 1 . .
Ru Ru3A 0.09780(2) 0.66624(2) 0.973168(18) 0.01816(7) Uani d . 1 . .
P P1A 0.32886(8) 0.91401(6) 1.01639(6) 0.0191(2) Uani d . 1 . .
P P2A 0.43433(7) 0.72287(7) 0.97737(6) 0.0196(2) Uani d . 1 . .
O O1A 0.1010(2) 0.8075(2) 0.8671(2) 0.0351(8) Uani d . 1 . .
O O2A 0.0940(2) 0.9232(2) 1.1051(2) 0.0333(8) Uani d . 1 . .
O O3A 0.3215(3) 0.8307(2) 1.15895(19) 0.0348(8) Uani d . 1 . .
O O4A 0.3109(3) 0.6504(3) 1.0984(2) 0.0448(10) Uani d . 1 . .
O O5A 0.2593(3) 0.4989(2) 0.8596(3) 0.0493(11) Uani d . 1 . .
O O6A 0.2524(2) 0.7124(2) 0.81825(19) 0.0318(8) Uani d . 1 . .
O O7A 0.0570(3) 0.6188(2) 0.8050(2) 0.0382(9) Uani d . 1 . .
O O8A 0.0677(3) 0.4919(2) 0.9450(2) 0.0409(9) Uani d . 1 . .
O O9A 0.1349(3) 0.7158(2) 1.1413(2) 0.0375(8) Uani d . 1 . .
C C1A 0.3020(3) 0.9671(3) 0.9585(2) 0.0224(8) Uani d . 1 . .
C C2A 0.2874(4) 0.9255(3) 0.8817(3) 0.0299(10) Uani d . 1 . .
H H2AA 0.2923 0.8722 0.8610 0.036 Uiso calc R 1 . .
C C3A 0.2655(4) 0.9632(4) 0.8352(3) 0.0402(13) Uani d . 1 . .
H H3AA 0.2558 0.9350 0.7840 0.048 Uiso calc R 1 . .
C C4A 0.2585(4) 1.0422(4) 0.8656(3) 0.0421(13) Uani d . 1 . .
H H4AA 0.2449 1.0675 0.8348 0.051 Uiso calc R 1 . .
C C5A 0.2714(4) 1.0842(3) 0.9420(3) 0.0377(12) Uani d . 1 . .
H H5AA 0.2655 1.1372 0.9624 0.045 Uiso calc R 1 . .
C C6A 0.2934(3) 1.0465(3) 0.9879(3) 0.0314(10) Uani d . 1 . .
H H6AA 0.3024 1.0748 1.0391 0.038 Uiso calc R 1 . .
C C7A 0.3792(3) 0.9948(3) 1.1076(2) 0.0229(8) Uani d . 1 . .
C C8A 0.3235(4) 1.0310(3) 1.1547(3) 0.0338(11) Uani d . 1 . .
H H8AA 0.2610 1.0119 1.1399 0.041 Uiso calc R 1 . .
C C9A 0.3581(4) 1.0945(3) 1.2230(3) 0.0397(13) Uani d . 1 . .
H H9AA 0.3189 1.1181 1.2529 0.048 Uiso calc R 1 . .
C C10A 0.4501(4) 1.1227(3) 1.2466(3) 0.0388(12) Uani d . 1 . .
H H10A 0.4735 1.1657 1.2923 0.047 Uiso calc R 1 . .
C C11A 0.5076(4) 1.0868(3) 1.2017(3) 0.0376(12) Uani d . 1 . .
H H11A 0.5701 1.1050 1.2180 0.045 Uiso calc R 1 . .
C C12A 0.4734(3) 1.0240(3) 1.1330(3) 0.0299(10) Uani d . 1 . .
H H12A 0.5131 1.0009 1.1033 0.036 Uiso calc R 1 . .
C C13A 0.4276(3) 0.8756(3) 0.9828(2) 0.0227(8) Uani d . 1 . .
H H13A 0.4087 0.8390 0.9308 0.027 Uiso calc R 1 . .
H H13B 0.4729 0.9197 0.9869 0.027 Uiso calc R 1 . .
C C14A 0.4710(3) 0.8320(3) 1.0261(2) 0.0237(9) Uani d . 1 . .
H H14A 0.4548 0.8500 1.0745 0.028 Uiso calc R 1 . .
H H14B 0.5367 0.8459 1.0339 0.028 Uiso calc R 1 . .
C C15A 0.4848(3) 0.6985(3) 0.8949(2) 0.0229(8) Uani d . 1 . .
C C16A 0.4413(3) 0.6350(3) 0.8281(3) 0.0305(10) Uani d . 1 . .
H H16A 0.3863 0.6044 0.8255 0.037 Uiso calc R 1 . .
C C17A 0.4782(4) 0.6165(4) 0.7650(3) 0.0387(13) Uani d . 1 . .
H H17A 0.4489 0.5729 0.7212 0.046 Uiso calc R 1 . .
C C18A 0.5570(4) 0.6619(4) 0.7672(3) 0.0425(14) Uani d . 1 . .
H H18A 0.5808 0.6501 0.7246 0.051 Uiso calc R 1 . .
C C19A 0.6022(4) 0.7259(4) 0.8329(4) 0.0453(15) Uani d . 1 . .
H H19A 0.6562 0.7569 0.8344 0.054 Uiso calc R 1 . .
C C20A 0.5664(4) 0.7436(3) 0.8968(3) 0.0377(12) Uani d . 1 . .
H H20A 0.5975 0.7858 0.9411 0.045 Uiso calc R 1 . .
C C21A 0.5025(3) 0.6893(3) 1.0373(3) 0.0254(9) Uani d . 1 . .
C C22A 0.5174(5) 0.7281(4) 1.1142(3) 0.057(2) Uani d . 1 . .
H H22A 0.4983 0.7760 1.1361 0.069 Uiso calc R 1 . .
C C23A 0.5599(6) 0.6968(5) 1.1585(4) 0.065(2) Uani d . 1 . .
H H23A 0.5673 0.7232 1.2098 0.078 Uiso calc R 1 . .
C C24A 0.5911(4) 0.6284(4) 1.1292(4) 0.0468(15) Uani d . 1 . .
H H24A 0.6210 0.6082 1.1597 0.056 Uiso calc R 1 . .
C C25A 0.5776(5) 0.5894(4) 1.0532(4) 0.0549(18) Uani d . 1 . .
H H25A 0.5980 0.5420 1.0320 0.066 Uiso calc R 1 . .
C C26A 0.5344(5) 0.6194(4) 1.0083(3) 0.0478(16) Uani d . 1 . .
H H26A 0.5264 0.5921 0.9570 0.057 Uiso calc R 1 . .
C C27A -0.0963(3) 0.7794(3) 0.9286(3) 0.0244(9) Uani d . 1 . .
C C28A -0.1235(4) 0.7446(3) 0.8524(3) 0.0325(10) Uani d . 1 . .
H H28A -0.1323 0.6894 0.8272 0.039 Uiso calc R 1 . .
C C29A -0.1381(4) 0.7898(4) 0.8122(3) 0.0385(12) Uani d . 1 . .
H H29A -0.1561 0.7650 0.7607 0.046 Uiso calc R 1 . .
C C30A -0.1256(4) 0.8714(4) 0.8493(3) 0.0399(13) Uani d . 1 . .
H H30A -0.1354 0.9022 0.8231 0.048 Uiso calc R 1 . .
C C31A -0.0984(5) 0.9073(4) 0.9262(4) 0.0467(15) Uani d . 1 . .
H H31A -0.0896 0.9624 0.9513 0.056 Uiso calc R 1 . .
C C32A -0.0842(4) 0.8617(3) 0.9658(3) 0.0348(11) Uani d . 1 . .
H H32A -0.0665 0.8863 1.0173 0.042 Uiso calc R 1 . .
C C33A -0.1068(3) 0.7415(3) 1.0806(3) 0.0264(9) Uani d . 1 . .
C C34A -0.0888(4) 0.8221(3) 1.1319(3) 0.0374(12) Uani d . 1 . .
H H34A -0.0580 0.8611 1.1208 0.045 Uiso calc R 1 . .
C C35A -0.1168(4) 0.8437(3) 1.1990(3) 0.0396(12) Uani d . 1 . .
H H35A -0.1057 0.8971 1.2323 0.048 Uiso calc R 1 . .
C C36A -0.1614(4) 0.7854(4) 1.2163(3) 0.0440(14) Uani d . 1 . .
H H36A -0.1833 0.7997 1.2599 0.053 Uiso calc R 1 . .
C C37A -0.1725(5) 0.7078(4) 1.1692(3) 0.0508(17) Uani d . 1 . .
H H37A -0.1978 0.6684 1.1826 0.061 Uiso calc R 1 . .
C C38A -0.1467(5) 0.6859(3) 1.1008(3) 0.0467(15) Uani d . 1 . .
H H38A -0.1571 0.6322 1.0685 0.056 Uiso calc R 1 . .
C C39A -0.1726(3) 0.6039(3) 0.9140(3) 0.0265(9) Uani d . 1 . .
C C40A -0.1574(3) 0.5277(3) 0.8797(3) 0.0324(11) Uani d . 1 . .
H H40A -0.0982 0.5189 0.8828 0.039 Uiso calc R 1 . .
C C41A -0.2300(4) 0.4641(3) 0.8404(3) 0.0388(12) Uani d . 1 . .
H H41A -0.2197 0.4126 0.8178 0.047 Uiso calc R 1 . .
C C42A -0.3179(4) 0.4777(3) 0.8351(3) 0.0349(11) Uani d . 1 . .
H H42A -0.3668 0.4351 0.8094 0.042 Uiso calc R 1 . .
C C43A -0.3330(3) 0.5543(3) 0.8678(3) 0.0368(12) Uani d . 1 . .
H H43A -0.3919 0.5634 0.8629 0.044 Uiso calc R 1 . .
C C44A -0.2608(3) 0.6175(3) 0.9078(3) 0.0349(11) Uani d . 1 . .
H H44A -0.2712 0.6690 0.9305 0.042 Uiso calc R 1 . .
C C45A 0.2793(3) 0.8205(3) 1.1024(3) 0.0259(9) Uani d . 1 . .
C C46A 0.1361(3) 0.8842(3) 1.0680(2) 0.0226(8) Uani d . 1 . .
C C47A 0.1414(3) 0.8080(3) 0.9201(3) 0.0248(9) Uani d . 1 . .
C C48A 0.2959(3) 0.6618(3) 1.0469(3) 0.0290(10) Uani d . 1 . .
C C49A 0.2688(3) 0.5651(3) 0.8966(3) 0.0300(10) Uani d . 1 . .
C C50A 0.2583(3) 0.7017(3) 0.8714(2) 0.0224(8) Uani d . 1 . .
C C51A 0.0762(3) 0.6387(3) 0.8677(2) 0.0249(9) Uani d . 1 . .
C C52A 0.0763(3) 0.5579(3) 0.9553(3) 0.0267(9) Uani d . 1 . .
C C53A 0.1248(3) 0.6998(3) 1.0792(3) 0.0248(9) Uani d . 1 . .
Sb Sb1B 0.591162(19) 0.322816(17) 0.539002(15) 0.01948(6) Uani d . 1 . .
Ru Ru1B 0.32201(2) 0.19935(2) 0.497165(19) 0.02039(7) Uani d . 1 . .
Ru Ru2B 0.24537(2) 0.33890(2) 0.55496(2) 0.02058(7) Uani d . 1 . .
Ru Ru3B 0.42965(2) 0.35418(2) 0.542128(18) 0.01812(7) Uani d . 1 . .
P P1B 0.21368(9) 0.10411(7) 0.50293(7) 0.0261(2) Uani d . 1 . .
P P2B 0.09114(8) 0.28330(7) 0.52371(7) 0.0242(2) Uani d . 1 . .
O O1B 0.2092(2) 0.1901(2) 0.3535(2) 0.0332(8) Uani d . 1 . .
O O2B 0.4344(3) 0.0905(2) 0.4061(2) 0.0417(9) Uani d . 1 . .
O O3B 0.4351(3) 0.2219(2) 0.6473(2) 0.0361(8) Uani d . 1 . .
O O4B 0.2727(3) 0.2988(2) 0.6902(2) 0.0365(8) Uani d . 1 . .
O O5B 0.2437(3) 0.5110(3) 0.6536(3) 0.0613(14) Uani d . 1 . .
O O6B 0.2258(3) 0.3753(3) 0.4175(3) 0.0490(11) Uani d . 1 . .
O O7B 0.3918(2) 0.2976(2) 0.37254(19) 0.0339(8) Uani d . 1 . .
O O8B 0.4642(3) 0.5285(2) 0.5714(2) 0.0411(9) Uani d . 1 . .
O O9B 0.4645(3) 0.4055(2) 0.7112(2) 0.0364(8) Uani d . 1 . .
C C1B 0.1669(3) 0.0142(3) 0.4166(3) 0.0310(10) Uani d . 1 . .
C C2B 0.1947(3) 0.0015(3) 0.3512(3) 0.0315(10) Uani d . 1 . .
H H2BA 0.2379 0.0408 0.3497 0.038 Uiso calc R 1 . .
C C3B 0.1604(4) -0.0680(3) 0.2873(3) 0.0397(12) Uani d . 1 . .
H H3BA 0.1809 -0.0752 0.2439 0.048 Uiso calc R 1 . .
C C4B 0.0965(4) -0.1258(4) 0.2885(3) 0.0475(15) Uani d . 1 . .
H H4BA 0.0719 -0.1719 0.2454 0.057 Uiso calc R 1 . .
C C5B 0.0682(4) -0.1159(4) 0.3538(4) 0.0485(15) Uani d . 1 . .
H H5BA 0.0253 -0.1558 0.3548 0.058 Uiso calc R 1 . .
C C6B 0.1035(4) -0.0470(3) 0.4175(3) 0.0403(13) Uani d . 1 . .
H H6BA 0.0851 -0.0411 0.4614 0.048 Uiso calc R 1 . .
C C7B 0.2515(4) 0.0621(3) 0.5682(3) 0.0304(10) Uani d . 1 . .
C C8B 0.3394(4) 0.0449(3) 0.5725(3) 0.0384(12) Uani d . 1 . .
H H8BA 0.3764 0.0556 0.5428 0.046 Uiso calc R 1 . .
C C9B 0.3718(5) 0.0124(4) 0.6201(3) 0.0467(15) Uani d . 1 . .
H H9BA 0.4302 0.0018 0.6226 0.056 Uiso calc R 1 . .
C C10B 0.3171(6) -0.0041(4) 0.6639(4) 0.0557(18) Uani d . 1 . .
H H10B 0.3389 -0.0256 0.6962 0.067 Uiso calc R 1 . .
C C11B 0.2304(5) 0.0109(5) 0.6599(4) 0.0569(18) Uani d . 1 . .
H H11B 0.1933 -0.0019 0.6885 0.068 Uiso calc R 1 . .
C C12B 0.1974(5) 0.0454(4) 0.6130(3) 0.0447(14) Uani d . 1 . .
H H12B 0.1395 0.0570 0.6119 0.054 Uiso calc R 1 . .
C C13B 0.1080(4) 0.1364(3) 0.5292(3) 0.0325(11) Uani d . 1 . .
H H13C 0.0655 0.0907 0.5255 0.039 Uiso calc R 1 . .
H H13D 0.1222 0.1753 0.5805 0.039 Uiso calc R 1 . .
C C14B 0.0626(3) 0.1730(3) 0.4805(3) 0.0318(10) Uani d . 1 . .
H H14C -0.0028 0.1556 0.4707 0.038 Uiso calc R 1 . .
H H14D 0.0816 0.1534 0.4332 0.038 Uiso calc R 1 . .
C C15B 0.0242(3) 0.3097(3) 0.4569(3) 0.0284(10) Uani d . 1 . .
C C16B -0.0167(4) 0.3756(3) 0.4824(3) 0.0365(11) Uani d . 1 . .
H H16B -0.0133 0.4030 0.5331 0.044 Uiso calc R 1 . .
C C17B -0.0626(4) 0.4012(4) 0.4335(3) 0.0442(14) Uani d . 1 . .
H H17B -0.0895 0.4454 0.4515 0.053 Uiso calc R 1 . .
C C18B -0.0681(4) 0.3604(4) 0.3581(3) 0.0451(15) Uani d . 1 . .
H H18B -0.0993 0.3768 0.3250 0.054 Uiso calc R 1 . .
C C19B -0.0273(4) 0.2955(4) 0.3321(3) 0.0454(15) Uani d . 1 . .
H H19B -0.0301 0.2687 0.2814 0.054 Uiso calc R 1 . .
C C20B 0.0180(4) 0.2699(4) 0.3809(3) 0.0406(13) Uani d . 1 . .
H H20B 0.0445 0.2255 0.3625 0.049 Uiso calc R 1 . .
C C21B 0.0274(3) 0.3058(3) 0.5985(3) 0.0269(9) Uani d . 1 . .
C C22B 0.0680(4) 0.3562(4) 0.6709(3) 0.0430(14) Uani d . 1 . .
H H22B 0.1290 0.3806 0.6827 0.052 Uiso calc R 1 . .
C C23B 0.0178(5) 0.3708(5) 0.7267(4) 0.059(2) Uani d . 1 . .
H H23B 0.0457 0.4051 0.7755 0.071 Uiso calc R 1 . .
C C24B -0.0712(5) 0.3355(5) 0.7106(4) 0.0568(19) Uani d . 1 . .
H H24B -0.1037 0.3446 0.7483 0.068 Uiso calc R 1 . .
C C25B -0.1140(5) 0.2854(5) 0.6371(4) 0.0548(18) Uani d . 1 . .
H H25B -0.1753 0.2620 0.6256 0.066 Uiso calc R 1 . .
C C26B -0.0646(4) 0.2708(4) 0.5815(3) 0.0400(13) Uani d . 1 . .
H H26B -0.0930 0.2375 0.5326 0.048 Uiso calc R 1 . .
C C27B 0.6993(3) 0.4228(3) 0.6026(2) 0.0227(8) Uani d . 1 . .
C C28B 0.7858(4) 0.4236(3) 0.5888(4) 0.0427(14) Uani d . 1 . .
H H28B 0.7972 0.3809 0.5494 0.051 Uiso calc R 1 . .
C C29B 0.8555(4) 0.4873(3) 0.6331(4) 0.0478(16) Uani d . 1 . .
H H29B 0.9138 0.4867 0.6236 0.057 Uiso calc R 1 . .
C C30B 0.8404(3) 0.5514(3) 0.6907(3) 0.0318(10) Uani d . 1 . .
H H30B 0.8879 0.5940 0.7203 0.038 Uiso calc R 1 . .
C C31B 0.7536(4) 0.5520(3) 0.7043(3) 0.0375(12) Uani d . 1 . .
H H31B 0.7424 0.5954 0.7432 0.045 Uiso calc R 1 . .
C C32B 0.6835(4) 0.4885(3) 0.6605(3) 0.0349(11) Uani d . 1 . .
H H32B 0.6251 0.4896 0.6697 0.042 Uiso calc R 1 . .
C C33B 0.6441(3) 0.2765(3) 0.4407(2) 0.0217(8) Uani d . 1 . .
C C34B 0.6234(3) 0.3025(3) 0.3861(3) 0.0263(9) Uani d . 1 . .
H H34B 0.5800 0.3342 0.3894 0.032 Uiso calc R 1 . .
C C35B 0.6664(4) 0.2822(3) 0.3259(3) 0.0313(10) Uani d . 1 . .
H H35B 0.6512 0.2995 0.2889 0.038 Uiso calc R 1 . .
C C36B 0.7323(3) 0.2358(3) 0.3216(3) 0.0289(10) Uani d . 1 . .
H H36B 0.7621 0.2228 0.2821 0.035 Uiso calc R 1 . .
C C37B 0.7536(3) 0.2093(3) 0.3758(3) 0.0327(11) Uani d . 1 . .
H H37B 0.7972 0.1778 0.3724 0.039 Uiso calc R 1 . .
C C38B 0.7100(3) 0.2292(3) 0.4359(3) 0.0320(11) Uani d . 1 . .
H H38B 0.7247 0.2112 0.4724 0.038 Uiso calc R 1 . .
C C39B 0.6245(3) 0.2472(3) 0.5910(2) 0.0224(8) Uani d . 1 . .
C C40B 0.6090(4) 0.1649(3) 0.5533(3) 0.0318(10) Uani d . 1 . .
H H40B 0.5897 0.1410 0.5019 0.038 Uiso calc R 1 . .
C C41B 0.6220(5) 0.1176(3) 0.5918(3) 0.0429(14) Uani d . 1 . .
H H41B 0.6121 0.0624 0.5661 0.052 Uiso calc R 1 . .
C C42B 0.6495(4) 0.1528(4) 0.6680(3) 0.0420(13) Uani d . 1 . .
H H42B 0.6568 0.1211 0.6937 0.050 Uiso calc R 1 . .
C C43B 0.6664(4) 0.2347(3) 0.7063(3) 0.0345(11) Uani d . 1 . .
H H43B 0.6859 0.2582 0.7577 0.041 Uiso calc R 1 . .
C C44B 0.6541(3) 0.2822(3) 0.6682(3) 0.0272(9) Uani d . 1 . .
H H44B 0.6656 0.3375 0.6941 0.033 Uiso calc R 1 . .
C C45B 0.2505(3) 0.1991(3) 0.4099(3) 0.0248(9) Uani d . 1 . .
C C46B 0.3946(3) 0.1328(3) 0.4428(2) 0.0265(9) Uani d . 1 . .
C C47B 0.3945(3) 0.2181(3) 0.5931(3) 0.0265(9) Uani d . 1 . .
C C48B 0.2661(3) 0.3111(3) 0.6383(3) 0.0269(9) Uani d . 1 . .
C C49B 0.2434(4) 0.4467(3) 0.6153(3) 0.0353(11) Uani d . 1 . .
C C50B 0.2353(3) 0.3600(3) 0.4666(3) 0.0323(11) Uani d . 1 . .
C C51B 0.4029(3) 0.3167(3) 0.4355(3) 0.0246(9) Uani d . 1 . .
C C52B 0.4522(3) 0.4623(3) 0.5594(3) 0.0262(9) Uani d . 1 . .
C C53B 0.4480(3) 0.3832(3) 0.6477(3) 0.0251(9) Uani d . 1 . .

loop_
_atom_site_aniso_label
_atom_site_aniso_U_11
_atom_site_aniso_U_22
_atom_site_aniso_U_33
_atom_site_aniso_U_12
_atom_site_aniso_U_13
_atom_site_aniso_U_23
Sb1A 0.01861(13) 0.02543(14) 0.02117(13) 0.00765(11) 0.00624(10) 0.01061(11)
Ru1A 0.01765(15) 0.01983(15) 0.01511(14) 0.00562(12) 0.00476(12) 0.00779(12)
Ru2A 0.01684(15) 0.02065(15) 0.01764(15) 0.00657(12) 0.00564(12) 0.00836(12)
Ru3A 0.01704(15) 0.02083(15) 0.01852(15) 0.00543(12) 0.00573(12) 0.00904(12)
P1A 0.0210(5) 0.0193(5) 0.0165(5) 0.0035(4) 0.0053(4) 0.0067(4)
P2A 0.0170(5) 0.0247(5) 0.0172(5) 0.0063(4) 0.0044(4) 0.0080(4)
O1A 0.0322(19) 0.047(2) 0.0255(17) 0.0062(16) 0.0008(14) 0.0161(16)
O2A 0.0356(19) 0.0302(17) 0.0361(19) 0.0141(15) 0.0184(16) 0.0101(15)
O3A 0.041(2) 0.043(2) 0.0249(17) 0.0106(17) 0.0008(15) 0.0198(16)
O4A 0.055(3) 0.063(3) 0.039(2) 0.028(2) 0.0200(19) 0.037(2)
O5A 0.052(3) 0.0236(18) 0.061(3) 0.0103(18) 0.016(2) 0.0041(18)
O6A 0.0326(19) 0.046(2) 0.0236(16) 0.0126(16) 0.0102(14) 0.0181(15)
O7A 0.0311(19) 0.054(2) 0.0235(17) -0.0002(17) 0.0037(15) 0.0135(17)
O8A 0.045(2) 0.0284(18) 0.056(3) 0.0123(17) 0.0181(19) 0.0205(18)
O9A 0.041(2) 0.051(2) 0.0263(18) 0.0113(18) 0.0122(16) 0.0196(17)
C1A 0.020(2) 0.026(2) 0.024(2) 0.0015(16) 0.0035(16) 0.0140(17)
C2A 0.037(3) 0.032(2) 0.023(2) 0.008(2) 0.0072(19) 0.0124(19)
C3A 0.049(3) 0.052(3) 0.024(2) 0.016(3) 0.007(2) 0.020(2)
C4A 0.044(3) 0.054(3) 0.044(3) 0.017(3) 0.008(3) 0.035(3)
C5A 0.039(3) 0.034(3) 0.044(3) 0.008(2) 0.002(2) 0.022(2)
C6A 0.033(3) 0.033(2) 0.028(2) 0.005(2) 0.001(2) 0.014(2)
C7A 0.023(2) 0.023(2) 0.0193(19) -0.0009(16) 0.0017(16) 0.0076(16)
C8A 0.029(2) 0.033(3) 0.027(2) 0.001(2) 0.007(2) 0.001(2)
C9A 0.038(3) 0.037(3) 0.030(3) 0.004(2) 0.009(2) -0.001(2)
C10A 0.042(3) 0.031(3) 0.026(2) -0.003(2) 0.001(2) 0.000(2)
C11A 0.031(3) 0.033(3) 0.034(3) -0.004(2) -0.001(2) 0.006(2)
C12A 0.026(2) 0.028(2) 0.029(2) 0.0025(19) 0.0050(19) 0.0064(19)
C13A 0.023(2) 0.023(2) 0.021(2) 0.0033(16) 0.0059(16) 0.0076(16)
C14A 0.021(2) 0.028(2) 0.0194(19) 0.0053(17) 0.0022(16) 0.0078(17)
C15A 0.022(2) 0.028(2) 0.024(2) 0.0109(17) 0.0079(17) 0.0135(18)
C16A 0.027(2) 0.041(3) 0.023(2) 0.012(2) 0.0096(18) 0.010(2)
C17A 0.042(3) 0.057(3) 0.025(2) 0.030(3) 0.015(2) 0.017(2)
C18A 0.061(4) 0.053(3) 0.042(3) 0.036(3) 0.036(3) 0.033(3)
C19A 0.046(3) 0.043(3) 0.063(4) 0.014(3) 0.037(3) 0.029(3)
C20A 0.040(3) 0.031(3) 0.045(3) 0.007(2) 0.022(2) 0.014(2)
C21A 0.019(2) 0.036(2) 0.025(2) 0.0095(18) 0.0063(17) 0.0139(19)
C22A 0.084(5) 0.064(4) 0.023(3) 0.047(4) 0.002(3) 0.010(3)
C23A 0.087(6) 0.084(5) 0.026(3) 0.047(5) 0.001(3) 0.021(3)
C24A 0.048(4) 0.063(4) 0.045(3) 0.024(3) 0.007(3) 0.036(3)
C25A 0.079(5) 0.056(4) 0.041(3) 0.039(4) 0.009(3) 0.026(3)
C26A 0.071(4) 0.050(3) 0.031(3) 0.036(3) 0.010(3) 0.018(3)
C27A 0.019(2) 0.033(2) 0.025(2) 0.0105(18) 0.0057(17) 0.0157(19)
C28A 0.038(3) 0.032(2) 0.027(2) 0.006(2) 0.006(2) 0.013(2)
C29A 0.043(3) 0.050(3) 0.028(3) 0.012(3) 0.008(2) 0.021(2)
C30A 0.045(3) 0.048(3) 0.041(3) 0.021(3) 0.008(2) 0.030(3)
C31A 0.064(4) 0.034(3) 0.045(3) 0.020(3) 0.006(3) 0.018(3)
C32A 0.044(3) 0.036(3) 0.029(2) 0.018(2) 0.005(2) 0.015(2)
C33A 0.028(2) 0.034(2) 0.025(2) 0.0155(19) 0.0118(18) 0.0158(19)
C34A 0.041(3) 0.032(3) 0.036(3) 0.004(2) 0.012(2) 0.011(2)
C35A 0.043(3) 0.038(3) 0.032(3) 0.007(2) 0.010(2) 0.009(2)
C36A 0.051(4) 0.052(3) 0.033(3) 0.010(3) 0.021(3) 0.017(3)
C37A 0.083(5) 0.038(3) 0.043(3) 0.008(3) 0.033(3) 0.024(3)
C38A 0.078(5) 0.031(3) 0.039(3) 0.014(3) 0.027(3) 0.016(2)
C39A 0.026(2) 0.035(2) 0.026(2) 0.0124(19) 0.0092(18) 0.0179(19)
C40A 0.022(2) 0.034(3) 0.039(3) 0.0036(19) 0.003(2) 0.014(2)
C41A 0.031(3) 0.030(3) 0.044(3) 0.004(2) 0.007(2) 0.006(2)
C42A 0.027(2) 0.040(3) 0.032(3) -0.002(2) 0.001(2) 0.015(2)
C43A 0.019(2) 0.050(3) 0.042(3) 0.005(2) 0.004(2) 0.021(3)
C44A 0.023(2) 0.041(3) 0.040(3) 0.011(2) 0.004(2) 0.015(2)
C45A 0.030(2) 0.028(2) 0.026(2) 0.0105(19) 0.0085(18) 0.0158(19)
C46A 0.022(2) 0.026(2) 0.024(2) 0.0044(17) 0.0086(17) 0.0143(17)
C47A 0.022(2) 0.029(2) 0.023(2) 0.0057(17) 0.0050(17) 0.0096(18)
C48A 0.033(3) 0.033(2) 0.030(2) 0.015(2) 0.014(2) 0.018(2)
C49A 0.025(2) 0.029(2) 0.036(3) 0.0091(19) 0.009(2) 0.013(2)
C50A 0.018(2) 0.026(2) 0.022(2) 0.0044(16) 0.0044(16) 0.0094(17)
C51A 0.022(2) 0.027(2) 0.022(2) -0.0015(17) 0.0039(17) 0.0084(17)
C52A 0.024(2) 0.029(2) 0.028(2) 0.0078(18) 0.0090(18) 0.0116(19)
C53A 0.023(2) 0.028(2) 0.024(2) 0.0048(17) 0.0056(17) 0.0113(18)
Sb1B 0.01926(13) 0.02293(13) 0.01749(12) 0.00678(10) 0.00551(10) 0.00843(10)
Ru1B 0.02591(17) 0.02054(15) 0.01923(15) 0.00768(13) 0.00992(13) 0.01034(13)
Ru2B 0.02011(16) 0.02150(16) 0.02397(17) 0.00693(13) 0.01028(13) 0.01081(13)
Ru3B 0.01884(16) 0.02118(15) 0.01860(15) 0.00665(12) 0.00762(12) 0.01070(12)
P1B 0.0347(6) 0.0212(5) 0.0257(6) 0.0054(5) 0.0161(5) 0.0101(5)
P2B 0.0210(5) 0.0293(6) 0.0229(5) 0.0038(4) 0.0088(4) 0.0106(5)
O1B 0.0322(19) 0.045(2) 0.0300(18) 0.0109(16) 0.0067(15) 0.0222(16)
O2B 0.038(2) 0.051(2) 0.033(2) 0.0233(18) 0.0120(17) 0.0094(18)
O3B 0.047(2) 0.0373(19) 0.0271(18) 0.0160(17) 0.0082(16) 0.0141(16)
O4B 0.039(2) 0.050(2) 0.0294(18) 0.0110(17) 0.0159(16) 0.0224(17)
O5B 0.064(3) 0.030(2) 0.077(4) 0.016(2) 0.020(3) 0.005(2)
O6B 0.037(2) 0.079(3) 0.062(3) 0.024(2) 0.018(2) 0.056(3)
O7B 0.0318(19) 0.047(2) 0.0248(17) 0.0002(16) 0.0077(14) 0.0189(16)
O8B 0.068(3) 0.0246(17) 0.040(2) 0.0158(18) 0.027(2) 0.0158(16)
O9B 0.039(2) 0.046(2) 0.0244(17) 0.0063(17) 0.0077(15) 0.0146(16)
C1B 0.030(2) 0.027(2) 0.032(3) 0.0026(19) 0.012(2) 0.008(2)
C2B 0.030(2) 0.035(3) 0.030(2) 0.007(2) 0.008(2) 0.013(2)
C3B 0.041(3) 0.041(3) 0.030(3) 0.011(2) 0.011(2) 0.006(2)
C4B 0.037(3) 0.039(3) 0.042(3) 0.001(2) 0.003(2) -0.005(3)
C5B 0.044(3) 0.036(3) 0.048(4) -0.002(3) 0.006(3) 0.004(3)
C6B 0.043(3) 0.033(3) 0.038(3) -0.001(2) 0.014(2) 0.009(2)
C7B 0.044(3) 0.024(2) 0.026(2) 0.007(2) 0.013(2) 0.0115(19)
C8B 0.047(3) 0.034(3) 0.038(3) 0.014(2) 0.013(2) 0.016(2)
C9B 0.067(4) 0.041(3) 0.039(3) 0.028(3) 0.010(3) 0.019(3)
C10B 0.086(5) 0.054(4) 0.050(4) 0.033(4) 0.026(4) 0.035(3)
C11B 0.069(5) 0.081(5) 0.047(4) 0.023(4) 0.026(3) 0.047(4)
C12B 0.054(4) 0.049(3) 0.043(3) 0.018(3) 0.026(3) 0.024(3)
C13B 0.038(3) 0.025(2) 0.037(3) 0.004(2) 0.022(2) 0.012(2)
C14B 0.026(2) 0.031(2) 0.031(2) -0.0012(19) 0.0082(19) 0.006(2)
C15B 0.022(2) 0.038(3) 0.024(2) 0.0003(19) 0.0054(17) 0.013(2)
C16B 0.038(3) 0.037(3) 0.031(3) 0.001(2) 0.000(2) 0.015(2)
C17B 0.050(4) 0.038(3) 0.046(3) 0.004(3) 0.001(3) 0.024(3)
C18B 0.033(3) 0.063(4) 0.040(3) -0.013(3) -0.006(2) 0.033(3)
C19B 0.029(3) 0.076(4) 0.028(3) 0.001(3) 0.002(2) 0.022(3)
C20B 0.027(3) 0.065(4) 0.028(3) 0.011(3) 0.008(2) 0.018(3)
C21B 0.025(2) 0.039(3) 0.028(2) 0.0136(19) 0.0134(18) 0.021(2)
C22B 0.030(3) 0.066(4) 0.031(3) 0.016(3) 0.013(2) 0.014(3)
C23B 0.056(4) 0.096(6) 0.032(3) 0.040(4) 0.022(3) 0.022(3)
C24B 0.056(4) 0.089(5) 0.060(4) 0.044(4) 0.045(4) 0.047(4)
C25B 0.040(3) 0.073(5) 0.069(5) 0.021(3) 0.036(3) 0.037(4)
C26B 0.031(3) 0.052(3) 0.044(3) 0.013(2) 0.017(2) 0.022(3)
C27B 0.0159(19) 0.030(2) 0.023(2) 0.0048(16) 0.0004(16) 0.0130(18)
C28B 0.027(3) 0.033(3) 0.054(4) 0.008(2) 0.010(2) 0.003(2)
C29B 0.023(3) 0.037(3) 0.067(4) 0.007(2) 0.012(3) 0.005(3)
C30B 0.024(2) 0.034(3) 0.031(2) -0.0051(19) -0.0015(19) 0.012(2)
C31B 0.036(3) 0.037(3) 0.027(2) -0.002(2) 0.008(2) 0.002(2)
C32B 0.032(3) 0.036(3) 0.029(2) 0.002(2) 0.012(2) 0.005(2)
C33B 0.021(2) 0.025(2) 0.0202(19) 0.0062(16) 0.0057(16) 0.0090(16)
C34B 0.027(2) 0.025(2) 0.028(2) 0.0061(18) 0.0092(18) 0.0113(18)
C35B 0.034(3) 0.039(3) 0.024(2) 0.007(2) 0.012(2) 0.016(2)
C36B 0.028(2) 0.033(2) 0.021(2) 0.0016(19) 0.0107(18) 0.0058(18)
C37B 0.028(2) 0.040(3) 0.031(2) 0.016(2) 0.011(2) 0.012(2)
C38B 0.031(3) 0.046(3) 0.027(2) 0.019(2) 0.012(2) 0.018(2)
C39B 0.019(2) 0.030(2) 0.021(2) 0.0092(17) 0.0039(16) 0.0125(17)
C40B 0.038(3) 0.034(2) 0.023(2) 0.013(2) 0.006(2) 0.0096(19)
C41B 0.070(4) 0.027(2) 0.037(3) 0.022(3) 0.016(3) 0.014(2)
C42B 0.054(4) 0.050(3) 0.042(3) 0.026(3) 0.013(3) 0.034(3)
C43B 0.036(3) 0.045(3) 0.027(2) 0.009(2) 0.004(2) 0.020(2)
C44B 0.025(2) 0.030(2) 0.023(2) 0.0042(18) 0.0038(17) 0.0078(18)
C45B 0.021(2) 0.027(2) 0.033(2) 0.0066(17) 0.0129(18) 0.0172(19)
C46B 0.032(2) 0.031(2) 0.020(2) 0.0111(19) 0.0082(18) 0.0121(18)
C47B 0.033(2) 0.027(2) 0.023(2) 0.0099(19) 0.0088(18) 0.0110(18)
C48B 0.027(2) 0.028(2) 0.025(2) 0.0034(18) 0.0106(18) 0.0097(18)
C49B 0.027(2) 0.031(3) 0.046(3) 0.011(2) 0.011(2) 0.012(2)
C50B 0.024(2) 0.042(3) 0.046(3) 0.014(2) 0.015(2) 0.029(2)
C51B 0.021(2) 0.034(2) 0.026(2) 0.0069(18) 0.0094(17) 0.0168(19)
C52B 0.036(3) 0.028(2) 0.022(2) 0.0137(19) 0.0150(19) 0.0130(18)
C53B 0.025(2) 0.026(2) 0.027(2) 0.0069(18) 0.0097(18) 0.0125(18)

loop_
_atom_type_symbol
_atom_type_description
_atom_type_scat_dispersion_real
_atom_type_scat_dispersion_imag
_atom_type_scat_source
C C 0.0033 0.0016 'International Tables Vol C Tables 4.2.6.8 and 6.1.1.4'
H H 0.0000 0.0000 'International Tables Vol C Tables 4.2.6.8 and 6.1.1.4'
O O 0.0106 0.0060 'International Tables Vol C Tables 4.2.6.8 and 6.1.1.4'
P P 0.1023 0.0942 'International Tables Vol C Tables 4.2.6.8 and 6.1.1.4'
Ru Ru -1.2594 0.8363 'International Tables Vol C Tables 4.2.6.8 and 6.1.1.4'
Sb Sb -0.5866 1.5461 'International Tables Vol C Tables 4.2.6.8 and 6.1.1.4'

loop_
_geom_angle_atom_site_label_1
_geom_angle_atom_site_label_2
_geom_angle_atom_site_label_3
_geom_angle_site_symmetry_1
_geom_angle_site_symmetry_3
_geom_angle
_geom_angle_publ_flag
C33A Sb1A C39A . . 98.08(19) ?
C33A Sb1A C27A . . 105.68(17) ?
C39A Sb1A C27A . . 97.20(18) ?
C33A Sb1A Ru3A . . 120.39(13) ?
C39A Sb1A Ru3A . . 115.03(12) ?
C27A Sb1A Ru3A . . 116.63(12) ?
C46A Ru1A C45A . . 92.10(19) ?
C46A Ru1A C47A . . 92.31(19) ?
C45A Ru1A C47A . . 174.59(19) ?
C46A Ru1A P1A . . 101.91(14) ?
C45A Ru1A P1A . . 88.87(15) ?
C47A Ru1A P1A . . 93.28(14) ?
C46A Ru1A Ru2A . . 154.44(13) ?
C45A Ru1A Ru2A . . 78.44(14) ?
C47A Ru1A Ru2A . . 96.26(13) ?
P1A Ru1A Ru2A . . 101.59(3) ?
C46A Ru1A Ru3A . . 98.87(14) ?
C45A Ru1A Ru3A . . 93.91(15) ?
C47A Ru1A Ru3A . . 82.31(14) ?
P1A Ru1A Ru3A . . 158.92(3) ?
Ru2A Ru1A Ru3A . . 58.759(12) ?
C49A Ru2A C50A . . 94.3(2) ?
C49A Ru2A C48A . . 92.3(2) ?
C50A Ru2A C48A . . 172.99(19) ?
C49A Ru2A P2A . . 101.77(15) ?
C50A Ru2A P2A . . 91.35(13) ?
C48A Ru2A P2A . . 89.58(15) ?
C49A Ru2A Ru3A . . 96.33(15) ?
C50A Ru2A Ru3A . . 95.05(13) ?
C48A Ru2A Ru3A . . 81.88(15) ?
P2A Ru2A Ru3A . . 160.28(3) ?
C49A Ru2A Ru1A . . 154.29(15) ?
C50A Ru2A Ru1A . . 77.77(13) ?
C48A Ru2A Ru1A . . 95.24(14) ?
P2A Ru2A Ru1A . . 102.82(3) ?
Ru3A Ru2A Ru1A . . 60.664(11) ?
C52A Ru3A C53A . . 92.0(2) ?
C52A Ru3A C51A . . 91.2(2) ?
C53A Ru3A C51A . . 176.3(2) ?
C52A Ru3A Sb1A . . 103.07(14) ?
C53A Ru3A Sb1A . . 90.78(13) ?
C51A Ru3A Sb1A . . 90.36(14) ?
C52A Ru3A Ru2A . . 95.94(14) ?
C53A Ru3A Ru2A . . 96.45(13) ?
C51A Ru3A Ru2A . . 81.31(13) ?
Sb1A Ru3A Ru2A . . 159.415(17) ?
C52A Ru3A Ru1A . . 154.47(14) ?
C53A Ru3A Ru1A . . 81.75(14) ?
C51A Ru3A Ru1A . . 94.55(14) ?
Sb1A Ru3A Ru1A . . 101.740(14) ?
Ru2A Ru3A Ru1A . . 60.576(12) ?
C7A P1A C1A . . 103.1(2) ?
C7A P1A C13A . . 103.4(2) ?
C1A P1A C13A . . 100.7(2) ?
C7A P1A Ru1A . . 115.41(15) ?
C1A P1A Ru1A . . 116.31(15) ?
C13A P1A Ru1A . . 115.84(15) ?
C21A P2A C15A . . 105.1(2) ?
C21A P2A C14A . . 102.0(2) ?
C15A P2A C14A . . 102.9(2) ?
C21A P2A Ru2A . . 114.15(16) ?
C15A P2A Ru2A . . 115.98(16) ?
C14A P2A Ru2A . . 115.03(15) ?
C6A C1A C2A . . 118.7(4) ?
C6A C1A P1A . . 122.8(4) ?
C2A C1A P1A . . 118.5(4) ?
C1A C2A C3A . . 120.6(5) ?
C1A C2A H2AA . . 119.7 ?
C3A C2A H2AA . . 119.7 ?
C4A C3A C2A . . 119.8(5) ?
C4A C3A H3AA . . 120.1 ?
C2A C3A H3AA . . 120.1 ?
C3A C4A C5A . . 120.4(5) ?
C3A C4A H4AA . . 119.8 ?
C5A C4A H4AA . . 119.8 ?
C4A C5A C6A . . 119.6(5) ?
C4A C5A H5AA . . 120.2 ?
C6A C5A H5AA . . 120.2 ?
C1A C6A C5A . . 121.0(5) ?
C1A C6A H6AA . . 119.5 ?
C5A C6A H6AA . . 119.5 ?
C8A C7A C12A . . 117.1(4) ?
C8A C7A P1A . . 119.9(4) ?
C12A C7A P1A . . 123.0(3) ?
C9A C8A C7A . . 122.0(5) ?
C9A C8A H8AA . . 119.0 ?
C7A C8A H8AA . . 119.0 ?
C10A C9A C8A . . 120.1(5) ?
C10A C9A H9AA . . 119.9 ?
C8A C9A H9AA . . 119.9 ?
C9A C10A C11A . . 119.3(5) ?
C9A C10A H10A . . 120.3 ?
C11A C10A H10A . . 120.3 ?
C12A C11A C10A . . 120.8(5) ?
C12A C11A H11A . . 119.6 ?
C10A C11A H11A . . 119.6 ?
C11A C12A C7A . . 120.6(5) ?
C11A C12A H12A . . 119.7 ?
C7A C12A H12A . . 119.7 ?
C14A C13A P1A . . 113.1(3) ?
C14A C13A H13A . . 109.0 ?
P1A C13A H13A . . 109.0 ?
C14A C13A H13B . . 109.0 ?
P1A C13A H13B . . 109.0 ?
H13A C13A H13B . . 107.8 ?
C13A C14A P2A . . 112.5(3) ?
C13A C14A H14A . . 109.1 ?
P2A C14A H14A . . 109.1 ?
C13A C14A H14B . . 109.1 ?
P2A C14A H14B . . 109.1 ?
H14A C14A H14B . . 107.8 ?
C20A C15A C16A . . 118.0(4) ?
C20A C15A P2A . . 121.3(4) ?
C16A C15A P2A . . 120.7(4) ?
C17A C16A C15A . . 121.3(5) ?
C17A C16A H16A . . 119.4 ?
C15A C16A H16A . . 119.4 ?
C18A C17A C16A . . 120.2(6) ?
C18A C17A H17A . . 119.9 ?
C16A C17A H17A . . 119.9 ?
C17A C18A C19A . . 120.1(5) ?
C17A C18A H18A . . 120.0 ?
C19A C18A H18A . . 120.0 ?
C18A C19A C20A . . 119.9(5) ?
C18A C19A H19A . . 120.0 ?
C20A C19A H19A . . 120.0 ?
C15A C20A C19A . . 120.5(5) ?
C15A C20A H20A . . 119.7 ?
C19A C20A H20A . . 119.7 ?
C26A C21A C22A . . 116.7(5) ?
C26A C21A P2A . . 121.2(4) ?
C22A C21A P2A . . 121.9(4) ?
C23A C22A C21A . . 121.1(6) ?
C23A C22A H22A . . 119.4 ?
C21A C22A H22A . . 119.4 ?
C24A C23A C22A . . 121.5(6) ?
C24A C23A H23A . . 119.3 ?
C22A C23A H23A . . 119.3 ?
C23A C24A C25A . . 118.2(6) ?
C23A C24A H24A . . 120.9 ?
C25A C24A H24A . . 120.9 ?
C26A C25A C24A . . 120.9(6) ?
C26A C25A H25A . . 119.5 ?
C24A C25A H25A . . 119.5 ?
C25A C26A C21A . . 121.5(6) ?
C25A C26A H26A . . 119.2 ?
C21A C26A H26A . . 119.2 ?
C28A C27A C32A . . 118.7(5) ?
C28A C27A Sb1A . . 115.7(4) ?
C32A C27A Sb1A . . 125.2(4) ?
C27A C28A C29A . . 121.8(5) ?
C27A C28A H28A . . 119.1 ?
C29A C28A H28A . . 119.1 ?
C30A C29A C28A . . 119.3(5) ?
C30A C29A H29A . . 120.3 ?
C28A C29A H29A . . 120.3 ?
C29A C30A C31A . . 119.5(5) ?
C29A C30A H30A . . 120.3 ?
C31A C30A H30A . . 120.3 ?
C32A C31A C30A . . 120.8(5) ?
C32A C31A H31A . . 119.6 ?
C30A C31A H31A . . 119.6 ?
C27A C32A C31A . . 119.9(5) ?
C27A C32A H32A . . 120.0 ?
C31A C32A H32A . . 120.0 ?
C38A C33A C34A . . 118.1(5) ?
C38A C33A Sb1A . . 118.1(4) ?
C34A C33A Sb1A . . 123.4(4) ?
C35A C34A C33A . . 120.3(5) ?
C35A C34A H34A . . 119.8 ?
C33A C34A H34A . . 119.8 ?
C34A C35A C36A . . 119.9(5) ?
C34A C35A H35A . . 120.0 ?
C36A C35A H35A . . 120.0 ?
C37A C36A C35A . . 119.4(5) ?
C37A C36A H36A . . 120.3 ?
C35A C36A H36A . . 120.3 ?
C36A C37A C38A . . 120.8(5) ?
C36A C37A H37A . . 119.6 ?
C38A C37A H37A . . 119.6 ?
C33A C38A C37A . . 121.2(5) ?
C33A C38A H38A . . 119.4 ?
C37A C38A H38A . . 119.4 ?
C40A C39A C44A . . 120.0(5) ?
C40A C39A Sb1A . . 120.3(3) ?
C44A C39A Sb1A . . 119.7(4) ?
C39A C40A C41A . . 120.2(5) ?
C39A C40A H40A . . 119.9 ?
C41A C40A H40A . . 119.9 ?
C42A C41A C40A . . 119.8(5) ?
C42A C41A H41A . . 120.1 ?
C40A C41A H41A . . 120.1 ?
C43A C42A C41A . . 120.1(5) ?
C43A C42A H42A . . 120.0 ?
C41A C42A H42A . . 120.0 ?
C42A C43A C44A . . 120.2(5) ?
C42A C43A H43A . . 119.9 ?
C44A C43A H43A . . 119.9 ?
C43A C44A C39A . . 119.8(5) ?
C43A C44A H44A . . 120.1 ?
C39A C44A H44A . . 120.1 ?
O3A C45A Ru1A . . 172.0(4) ?
O2A C46A Ru1A . . 175.3(4) ?
O1A C47A Ru1A . . 174.6(4) ?
O4A C48A Ru2A . . 174.6(4) ?
O5A C49A Ru2A . . 177.1(5) ?
O6A C50A Ru2A . . 172.8(4) ?
O7A C51A Ru3A . . 174.5(4) ?
O8A C52A Ru3A . . 176.7(4) ?
O9A C53A Ru3A . . 174.8(4) ?
C39B Sb1B C27B . . 98.51(17) ?
C39B Sb1B C33B . . 102.13(16) ?
C27B Sb1B C33B . . 97.89(17) ?
C39B Sb1B Ru3B . . 115.01(12) ?
C27B Sb1B Ru3B . . 114.69(12) ?
C33B Sb1B Ru3B . . 124.42(12) ?
C46B Ru1B C45B . . 93.28(19) ?
C46B Ru1B C47B . . 93.58(19) ?
C45B Ru1B C47B . . 170.68(19) ?
C46B Ru1B P1B . . 99.49(15) ?
C45B Ru1B P1B . . 93.42(14) ?
C47B Ru1B P1B . . 91.67(15) ?
C46B Ru1B Ru3B . . 102.02(15) ?
C45B Ru1B Ru3B . . 94.56(14) ?
C47B Ru1B Ru3B . . 77.83(14) ?
P1B Ru1B Ru3B . . 156.56(3) ?
C46B Ru1B Ru2B . . 157.28(15) ?
C45B Ru1B Ru2B . . 76.72(13) ?
C47B Ru1B Ru2B . . 94.62(13) ?
P1B Ru1B Ru2B . . 101.41(3) ?
Ru3B Ru1B Ru2B . . 59.339(12) ?
C49B Ru2B C48B . . 93.7(2) ?
C49B Ru2B C50B . . 91.1(2) ?
C48B Ru2B C50B . . 173.32(19) ?
C49B Ru2B P2B . . 100.33(16) ?
C48B Ru2B P2B . . 92.98(14) ?
C50B Ru2B P2B . . 90.74(15) ?
C49B Ru2B Ru3B . . 100.09(16) ?
C48B Ru2B Ru3B . . 94.22(14) ?
C50B Ru2B Ru3B . . 80.34(14) ?
P2B Ru2B Ru3B . . 157.84(3) ?
C49B Ru2B Ru1B . . 156.86(16) ?
C48B Ru2B Ru1B . . 77.34(14) ?
C50B Ru2B Ru1B . . 96.49(15) ?
P2B Ru2B Ru1B . . 101.39(3) ?
Ru3B Ru2B Ru1B . . 60.057(12) ?
C52B Ru3B C51B . . 93.8(2) ?
C52B Ru3B C53B . . 90.71(19) ?
C51B Ru3B C53B . . 174.62(19) ?
C52B Ru3B Sb1B . . 101.26(15) ?
C51B Ru3B Sb1B . . 90.55(13) ?
C53B Ru3B Sb1B . . 91.52(13) ?
C52B Ru3B Ru2B . . 98.10(14) ?
C51B Ru3B Ru2B . . 94.91(13) ?
C53B Ru3B Ru2B . . 81.48(14) ?
Sb1B Ru3B Ru2B . . 159.491(17) ?
C52B Ru3B Ru1B . . 156.09(15) ?
C51B Ru3B Ru1B . . 78.56(14) ?
C53B Ru3B Ru1B . . 96.16(14) ?
Sb1B Ru3B Ru1B . . 101.418(15) ?
Ru2B Ru3B Ru1B . . 60.604(12) ?
C7B P1B C1B . . 102.2(2) ?
C7B P1B C13B . . 103.6(2) ?
C1B P1B C13B . . 100.9(2) ?
C7B P1B Ru1B . . 115.21(18) ?
C1B P1B Ru1B . . 116.72(16) ?
C13B P1B Ru1B . . 116.02(16) ?
C15B P2B C21B . . 102.8(2) ?
C15B P2B C14B . . 103.2(2) ?
C21B P2B C14B . . 100.9(2) ?
C15B P2B Ru2B . . 114.64(16) ?
C21B P2B Ru2B . . 118.02(17) ?
C14B P2B Ru2B . . 115.19(17) ?
C2B C1B C6B . . 117.6(5) ?
C2B C1B P1B . . 123.1(4) ?
C6B C1B P1B . . 119.2(4) ?
C1B C2B C3B . . 122.0(5) ?
C1B C2B H2BA . . 119.0 ?
C3B C2B H2BA . . 119.0 ?
C4B C3B C2B . . 119.6(5) ?
C4B C3B H3BA . . 120.2 ?
C2B C3B H3BA . . 120.2 ?
C3B C4B C5B . . 120.0(5) ?
C3B C4B H4BA . . 120.0 ?
C5B C4B H4BA . . 120.0 ?
C6B C5B C4B . . 120.1(6) ?
C6B C5B H5BA . . 120.0 ?
C4B C5B H5BA . . 120.0 ?
C5B C6B C1B . . 120.6(5) ?
C5B C6B H6BA . . 119.7 ?
C1B C6B H6BA . . 119.7 ?
C12B C7B C8B . . 118.3(5) ?
C12B C7B P1B . . 123.4(5) ?
C8B C7B P1B . . 118.3(4) ?
C9B C8B C7B . . 121.2(5) ?
C9B C8B H8BA . . 119.4 ?
C7B C8B H8BA . . 119.4 ?
C10B C9B C8B . . 119.7(6) ?
C10B C9B H9BA . . 120.1 ?
C8B C9B H9BA . . 120.1 ?
C11B C10B C9B . . 120.3(6) ?
C11B C10B H10B . . 119.9 ?
C9B C10B H10B . . 119.9 ?
C10B C11B C12B . . 120.6(6) ?
C10B C11B H11B . . 119.7 ?
C12B C11B H11B . . 119.7 ?
C7B C12B C11B . . 119.9(6) ?
C7B C12B H12B . . 120.0 ?
C11B C12B H12B . . 120.0 ?
C14B C13B P1B . . 113.1(3) ?
C14B C13B H13C . . 109.0 ?
P1B C13B H13C . . 109.0 ?
C14B C13B H13D . . 109.0 ?
P1B C13B H13D . . 109.0 ?
H13C C13B H13D . . 107.8 ?
C13B C14B P2B . . 112.8(4) ?
C13B C14B H14C . . 109.0 ?
P2B C14B H14C . . 109.0 ?
C13B C14B H14D . . 109.0 ?
P2B C14B H14D . . 109.0 ?
H14C C14B H14D . . 107.8 ?
C20B C15B C16B . . 118.1(5) ?
C20B C15B P2B . . 122.2(4) ?
C16B C15B P2B . . 119.5(4) ?
C17B C16B C15B . . 121.4(5) ?
C17B C16B H16B . . 119.3 ?
C15B C16B H16B . . 119.3 ?
C18B C17B C16B . . 119.5(6) ?
C18B C17B H17B . . 120.3 ?
C16B C17B H17B . . 120.3 ?
C19B C18B C17B . . 119.9(6) ?
C19B C18B H18B . . 120.1 ?
C17B C18B H18B . . 120.1 ?
C18B C19B C20B . . 120.4(6) ?
C18B C19B H19B . . 119.8 ?
C20B C19B H19B . . 119.8 ?
C19B C20B C15B . . 120.8(6) ?
C19B C20B H20B . . 119.6 ?
C15B C20B H20B . . 119.6 ?
C22B C21B C26B . . 119.1(5) ?
C22B C21B P2B . . 121.8(4) ?
C26B C21B P2B . . 119.1(4) ?
C21B C22B C23B . . 120.3(6) ?
C21B C22B H22B . . 119.9 ?
C23B C22B H22B . . 119.9 ?
C24B C23B C22B . . 120.7(6) ?
C24B C23B H23B . . 119.6 ?
C22B C23B H23B . . 119.6 ?
C23B C24B C25B . . 119.8(5) ?
C23B C24B H24B . . 120.1 ?
C25B C24B H24B . . 120.1 ?
C26B C25B C24B . . 119.7(6) ?
C26B C25B H25B . . 120.1 ?
C24B C25B H25B . . 120.1 ?
C25B C26B C21B . . 120.4(6) ?
C25B C26B H26B . . 119.8 ?
C21B C26B H26B . . 119.8 ?
C28B C27B C32B . . 118.5(5) ?
C28B C27B Sb1B . . 121.6(4) ?
C32B C27B Sb1B . . 119.9(3) ?
C27B C28B C29B . . 120.4(5) ?
C27B C28B H28B . . 119.8 ?
C29B C28B H28B . . 119.8 ?
C30B C29B C28B . . 121.1(5) ?
C30B C29B H29B . . 119.5 ?
C28B C29B H29B . . 119.5 ?
C29B C30B C31B . . 119.1(5) ?
C29B C30B H30B . . 120.5 ?
C31B C30B H30B . . 120.5 ?
C32B C31B C30B . . 120.2(5) ?
C32B C31B H31B . . 119.9 ?
C30B C31B H31B . . 119.9 ?
C31B C32B C27B . . 120.6(5) ?
C31B C32B H32B . . 119.7 ?
C27B C32B H32B . . 119.7 ?
C34B C33B C38B . . 119.4(4) ?
C34B C33B Sb1B . . 119.4(3) ?
C38B C33B Sb1B . . 120.5(3) ?
C33B C34B C35B . . 121.0(4) ?
C33B C34B H34B . . 119.5 ?
C35B C34B H34B . . 119.5 ?
C36B C35B C34B . . 119.4(5) ?
C36B C35B H35B . . 120.3 ?
C34B C35B H35B . . 120.3 ?
C37B C36B C35B . . 120.1(4) ?
C37B C36B H36B . . 120.0 ?
C35B C36B H36B . . 120.0 ?
C36B C37B C38B . . 120.5(5) ?
C36B C37B H37B . . 119.8 ?
C38B C37B H37B . . 119.8 ?
C37B C38B C33B . . 119.5(5) ?
C37B C38B H38B . . 120.2 ?
C33B C38B H38B . . 120.2 ?
C40B C39B C44B . . 119.0(4) ?
C40B C39B Sb1B . . 123.0(3) ?
C44B C39B Sb1B . . 117.6(3) ?
C39B C40B C41B . . 120.5(5) ?
C39B C40B H40B . . 119.7 ?
C41B C40B H40B . . 119.7 ?
C42B C41B C40B . . 119.9(5) ?
C42B C41B H41B . . 120.1 ?
C40B C41B H41B . . 120.1 ?
C41B C42B C43B . . 120.4(5) ?
C41B C42B H42B . . 119.8 ?
C43B C42B H42B . . 119.8 ?
C42B C43B C44B . . 120.0(5) ?
C42B C43B H43B . . 120.0 ?
C44B C43B H43B . . 120.0 ?
C43B C44B C39B . . 120.2(5) ?
C43B C44B H44B . . 119.9 ?
C39B C44B H44B . . 119.9 ?
O1B C45B Ru1B . . 172.1(4) ?
O2B C46B Ru1B . . 175.8(4) ?
O3B C47B Ru1B . . 173.8(4) ?
O4B C48B Ru2B . . 173.6(4) ?
O5B C49B Ru2B . . 177.5(6) ?
O6B C50B Ru2B . . 175.6(5) ?
O7B C51B Ru3B . . 175.8(4) ?
O8B C52B Ru3B . . 178.0(4) ?
O9B C53B Ru3B . . 174.4(4) ?

loop_
_geom_bond_atom_site_label_1
_geom_bond_atom_site_label_2
_geom_bond_site_symmetry_2
_geom_bond_distance
_geom_bond_publ_flag
Sb1A C33A . 2.133(4) ?
Sb1A C39A . 2.133(5) ?
Sb1A C27A . 2.142(5) ?
Sb1A Ru3A . 2.5846(4) ?
Ru1A C46A . 1.879(4) ?
Ru1A C45A . 1.919(5) ?
Ru1A C47A . 1.939(5) ?
Ru1A P1A . 2.3350(12) ?
Ru1A Ru2A . 2.8651(5) ?
Ru1A Ru3A . 2.8676(5) ?
Ru2A C49A . 1.898(5) ?
Ru2A C50A . 1.919(5) ?
Ru2A C48A . 1.942(5) ?
Ru2A P2A . 2.3202(12) ?
Ru2A Ru3A . 2.8124(5) ?
Ru3A C52A . 1.880(5) ?
Ru3A C53A . 1.929(5) ?
Ru3A C51A . 1.936(5) ?
P1A C7A . 1.826(4) ?
P1A C1A . 1.835(5) ?
P1A C13A . 1.838(4) ?
P2A C21A . 1.820(5) ?
P2A C15A . 1.836(4) ?
P2A C14A . 1.839(5) ?
O1A C47A . 1.146(6) ?
O2A C46A . 1.145(5) ?
O3A C45A . 1.152(6) ?
O4A C48A . 1.131(6) ?
O5A C49A . 1.137(6) ?
O6A C50A . 1.153(5) ?
O7A C51A . 1.142(6) ?
O8A C52A . 1.148(6) ?
O9A C53A . 1.142(6) ?
C1A C6A . 1.389(7) ?
C1A C2A . 1.393(6) ?
C2A C3A . 1.399(7) ?
C2A H2AA . 0.9300 ?
C3A C4A . 1.376(8) ?
C3A H3AA . 0.9300 ?
C4A C5A . 1.388(8) ?
C4A H4AA . 0.9300 ?
C5A C6A . 1.391(7) ?
C5A H5AA . 0.9300 ?
C6A H6AA . 0.9300 ?
C7A C8A . 1.386(6) ?
C7A C12A . 1.406(6) ?
C8A C9A . 1.383(7) ?
C8A H8AA . 0.9300 ?
C9A C10A . 1.370(8) ?
C9A H9AA . 0.9300 ?
C10A C11A . 1.381(8) ?
C10A H10A . 0.9300 ?
C11A C12A . 1.381(7) ?
C11A H11A . 0.9300 ?
C12A H12A . 0.9300 ?
C13A C14A . 1.542(6) ?
C13A H13A . 0.9700 ?
C13A H13B . 0.9700 ?
C14A H14A . 0.9700 ?
C14A H14B . 0.9700 ?
C15A C20A . 1.390(7) ?
C15A C16A . 1.390(7) ?
C16A C17A . 1.390(6) ?
C16A H16A . 0.9300 ?
C17A C18A . 1.357(9) ?
C17A H17A . 0.9300 ?
C18A C19A . 1.387(9) ?
C18A H18A . 0.9300 ?
C19A C20A . 1.396(7) ?
C19A H19A . 0.9300 ?
C20A H20A . 0.9300 ?
C21A C26A . 1.381(7) ?
C21A C22A . 1.390(7) ?
C22A C23A . 1.373(8) ?
C22A H22A . 0.9300 ?
C23A C24A . 1.355(9) ?
C23A H23A . 0.9300 ?
C24A C25A . 1.376(9) ?
C24A H24A . 0.9300 ?
C25A C26A . 1.370(8) ?
C25A H25A . 0.9300 ?
C26A H26A . 0.9300 ?
C27A C28A . 1.376(7) ?
C27A C32A . 1.388(7) ?
C28A C29A . 1.393(7) ?
C28A H28A . 0.9300 ?
C29A C30A . 1.376(8) ?
C29A H29A . 0.9300 ?
C30A C31A . 1.389(8) ?
C30A H30A . 0.9300 ?
C31A C32A . 1.389(8) ?
C31A H31A . 0.9300 ?
C32A H32A . 0.9300 ?
C33A C38A . 1.357(7) ?
C33A C34A . 1.408(7) ?
C34A C35A . 1.387(7) ?
C34A H34A . 0.9300 ?
C35A C36A . 1.390(8) ?
C35A H35A . 0.9300 ?
C36A C37A . 1.350(8) ?
C36A H36A . 0.9300 ?
C37A C38A . 1.396(8) ?
C37A H37A . 0.9300 ?
C38A H38A . 0.9300 ?
C39A C40A . 1.376(7) ?
C39A C44A . 1.390(6) ?
C40A C41A . 1.387(7) ?
C40A H40A . 0.9300 ?
C41A C42A . 1.384(7) ?
C41A H41A . 0.9300 ?
C42A C43A . 1.379(8) ?
C42A H42A . 0.9300 ?
C43A C44A . 1.381(8) ?
C43A H43A . 0.9300 ?
C44A H44A . 0.9300 ?
Sb1B C39B . 2.125(4) ?
Sb1B C27B . 2.132(4) ?
Sb1B C33B . 2.132(4) ?
Sb1B Ru3B . 2.5919(4) ?
Ru1B C46B . 1.884(4) ?
Ru1B C45B . 1.923(5) ?
Ru1B C47B . 1.953(5) ?
Ru1B P1B . 2.3073(12) ?
Ru1B Ru3B . 2.8500(5) ?
Ru1B Ru2B . 2.8655(5) ?
Ru2B C49B . 1.898(5) ?
Ru2B C48B . 1.932(5) ?
Ru2B C50B . 1.950(5) ?
Ru2B P2B . 2.3224(12) ?
Ru2B Ru3B . 2.8292(5) ?
Ru3B C52B . 1.879(5) ?
Ru3B C51B . 1.930(5) ?
Ru3B C53B . 1.935(5) ?
P1B C7B . 1.834(5) ?
P1B C1B . 1.836(5) ?
P1B C13B . 1.853(5) ?
P2B C15B . 1.826(5) ?
P2B C21B . 1.834(4) ?
P2B C14B . 1.850(5) ?
O1B C45B . 1.151(6) ?
O2B C46B . 1.146(6) ?
O3B C47B . 1.143(6) ?
O4B C48B . 1.145(6) ?
O5B C49B . 1.137(6) ?
O6B C50B . 1.125(6) ?
O7B C51B . 1.149(5) ?
O8B C52B . 1.143(6) ?
O9B C53B . 1.149(6) ?
C1B C2B . 1.374(7) ?
C1B C6B . 1.401(7) ?
C2B C3B . 1.385(7) ?
C2B H2BA . 0.9300 ?
C3B C4B . 1.363(9) ?
C3B H3BA . 0.9300 ?
C4B C5B . 1.386(9) ?
C4B H4BA . 0.9300 ?
C5B C6B . 1.380(8) ?
C5B H5BA . 0.9300 ?
C6B H6BA . 0.9300 ?
C7B C12B . 1.390(7) ?
C7B C8B . 1.409(8) ?
C8B C9B . 1.386(8) ?
C8B H8BA . 0.9300 ?
C9B C10B . 1.379(9) ?
C9B H9BA . 0.9300 ?
C10B C11B . 1.377(10) ?
C10B H10B . 0.9300 ?
C11B C12B . 1.405(9) ?
C11B H11B . 0.9300 ?
C12B H12B . 0.9300 ?
C13B C14B . 1.532(8) ?
C13B H13C . 0.9700 ?
C13B H13D . 0.9700 ?
C14B H14C . 0.9700 ?
C14B H14D . 0.9700 ?
C15B C20B . 1.390(7) ?
C15B C16B . 1.391(8) ?
C16B C17B . 1.390(8) ?
C16B H16B . 0.9300 ?
C17B C18B . 1.383(9) ?
C17B H17B . 0.9300 ?
C18B C19B . 1.378(10) ?
C18B H18B . 0.9300 ?
C19B C20B . 1.385(8) ?
C19B H19B . 0.9300 ?
C20B H20B . 0.9300 ?
C21B C22B . 1.376(7) ?
C21B C26B . 1.395(7) ?
C22B C23B . 1.398(8) ?
C22B H22B . 0.9300 ?
C23B C24B . 1.357(10) ?
C23B H23B . 0.9300 ?
C24B C25B . 1.398(11) ?
C24B H24B . 0.9300 ?
C25B C26B . 1.386(8) ?
C25B H25B . 0.9300 ?
C26B H26B . 0.9300 ?
C27B C28B . 1.376(7) ?
C27B C32B . 1.389(6) ?
C28B C29B . 1.379(8) ?
C28B H28B . 0.9300 ?
C29B C30B . 1.364(8) ?
C29B H29B . 0.9300 ?
C30B C31B . 1.382(7) ?
C30B H30B . 0.9300 ?
C31B C32B . 1.377(7) ?
C31B H31B . 0.9300 ?
C32B H32B . 0.9300 ?
C33B C34B . 1.374(6) ?
C33B C38B . 1.403(6) ?
C34B C35B . 1.395(6) ?
C34B H34B . 0.9300 ?
C35B C36B . 1.391(7) ?
C35B H35B . 0.9300 ?
C36B C37B . 1.377(7) ?
C36B H36B . 0.9300 ?
C37B C38B . 1.398(6) ?
C37B H37B . 0.9300 ?
C38B H38B . 0.9300 ?
C39B C40B . 1.385(7) ?
C39B C44B . 1.398(6) ?
C40B C41B . 1.396(7) ?
C40B H40B . 0.9300 ?
C41B C42B . 1.378(8) ?
C41B H41B . 0.9300 ?
C42B C43B . 1.379(8) ?
C42B H42B . 0.9300 ?
C43B C44B . 1.392(7) ?
C43B H43B . 0.9300 ?
C44B H44B . 0.9300 ?

loop_
_geom_hbond_atom_site_label_D
_geom_hbond_atom_site_label_H
_geom_hbond_atom_site_label_A
_geom_hbond_site_symmetry_A
_geom_hbond_distance_DH
_geom_hbond_distance_HA
_geom_hbond_distance_DA
_geom_hbond_angle_DHA
_geom_hbond_publ_flag
C18A H18A O7B 2_666 0.93 2.55 3.337(7) 142 yes
C34A H34A O2A . 0.93 2.56 3.375(7) 147 yes
C34B H34B O8B 2_666 0.93 2.57 3.414(7) 151 yes
C5B H5BA Cg1 2_556 0.93 3.00 3.723(9) 136 yes
C25B H25B Cg2 1_455 0.93 2.95 3.856(8) 166 yes
C43A H43A Cg3 1_455 0.93 2.91 3.624(6) 135 yes

loop_
_geom_torsion_atom_site_label_1
_geom_torsion_atom_site_label_2
_geom_torsion_atom_site_label_3
_geom_torsion_atom_site_label_4
_geom_torsion_site_symmetry_1
_geom_torsion_site_symmetry_2
_geom_torsion_site_symmetry_3
_geom_torsion_site_symmetry_4
_geom_torsion
_geom_torsion_publ_flag
C46A Ru1A Ru2A C49A . . . . 60.7(5) ?
C45A Ru1A Ru2A C49A . . . . 130.7(4) ?
C47A Ru1A Ru2A C49A . . . . -48.2(4) ?
P1A Ru1A Ru2A C49A . . . . -142.9(4) ?
Ru3A Ru1A Ru2A C49A . . . . 28.9(4) ?
C46A Ru1A Ru2A C50A . . . . 134.8(4) ?
C45A Ru1A Ru2A C50A . . . . -155.1(2) ?
C47A Ru1A Ru2A C50A . . . . 25.95(19) ?
P1A Ru1A Ru2A C50A . . . . -68.71(14) ?
Ru3A Ru1A Ru2A C50A . . . . 103.01(13) ?
C46A Ru1A Ru2A C48A . . . . -45.8(4) ?
C45A Ru1A Ru2A C48A . . . . 24.2(2) ?
C47A Ru1A Ru2A C48A . . . . -154.7(2) ?
P1A Ru1A Ru2A C48A . . . . 110.64(16) ?
Ru3A Ru1A Ru2A C48A . . . . -77.63(16) ?
C46A Ru1A Ru2A P2A . . . . -136.6(3) ?
C45A Ru1A Ru2A P2A . . . . -66.54(15) ?
C47A Ru1A Ru2A P2A . . . . 114.54(14) ?
P1A Ru1A Ru2A P2A . . . . 19.88(4) ?
Ru3A Ru1A Ru2A P2A . . . . -168.40(3) ?
C46A Ru1A Ru2A Ru3A . . . . 31.8(3) ?
C45A Ru1A Ru2A Ru3A . . . . 101.86(15) ?
C47A Ru1A Ru2A Ru3A . . . . -77.06(14) ?
P1A Ru1A Ru2A Ru3A . . . . -171.72(3) ?
C33A Sb1A Ru3A C52A . . . . 88.6(2) ?
C39A Sb1A Ru3A C52A . . . . -28.4(2) ?
C27A Sb1A Ru3A C52A . . . . -141.3(2) ?
C33A Sb1A Ru3A C53A . . . . -3.6(2) ?
C39A Sb1A Ru3A C53A . . . . -120.60(19) ?
C27A Sb1A Ru3A C53A . . . . 126.5(2) ?
C33A Sb1A Ru3A C51A . . . . 179.9(2) ?
C39A Sb1A Ru3A C51A . . . . 62.94(19) ?
C27A Sb1A Ru3A C51A . . . . -50.0(2) ?
C33A Sb1A Ru3A Ru2A . . . . -114.47(16) ?
C39A Sb1A Ru3A Ru2A . . . . 128.56(14) ?
C27A Sb1A Ru3A Ru2A . . . . 15.66(15) ?
C33A Sb1A Ru3A Ru1A . . . . -85.37(16) ?
C39A Sb1A Ru3A Ru1A . . . . 157.66(14) ?
C27A Sb1A Ru3A Ru1A . . . . 44.77(14) ?
C49A Ru2A Ru3A C52A . . . . 22.8(2) ?
C50A Ru2A Ru3A C52A . . . . 117.7(2) ?
C48A Ru2A Ru3A C52A . . . . -68.7(2) ?
P2A Ru2A Ru3A C52A . . . . -133.87(18) ?
Ru1A Ru2A Ru3A C52A . . . . -169.41(15) ?
C49A Ru2A Ru3A C53A . . . . 115.4(2) ?
C50A Ru2A Ru3A C53A . . . . -149.66(19) ?
C48A Ru2A Ru3A C53A . . . . 24.0(2) ?
P2A Ru2A Ru3A C53A . . . . -41.19(17) ?
Ru1A Ru2A Ru3A C53A . . . . -76.73(14) ?
C49A Ru2A Ru3A C51A . . . . -67.6(2) ?
C50A Ru2A Ru3A C51A . . . . 27.35(19) ?
C48A Ru2A Ru3A C51A . . . . -159.0(2) ?
P2A Ru2A Ru3A C51A . . . . 135.82(17) ?
Ru1A Ru2A Ru3A C51A . . . . 100.27(14) ?
C49A Ru2A Ru3A Sb1A . . . . -134.69(17) ?
C50A Ru2A Ru3A Sb1A . . . . -39.78(14) ?
C48A Ru2A Ru3A Sb1A . . . . 133.86(16) ?
P2A Ru2A Ru3A Sb1A . . . . 68.69(11) ?
Ru1A Ru2A Ru3A Sb1A . . . . 33.14(5) ?
C49A Ru2A Ru3A Ru1A . . . . -167.83(16) ?
C50A Ru2A Ru3A Ru1A . . . . -72.93(13) ?
C48A Ru2A Ru3A Ru1A . . . . 100.72(15) ?
P2A Ru2A Ru3A Ru1A . . . . 35.55(9) ?
C46A Ru1A Ru3A C52A . . . . -141.6(4) ?
C45A Ru1A Ru3A C52A . . . . -48.9(4) ?
C47A Ru1A Ru3A C52A . . . . 127.2(4) ?
P1A Ru1A Ru3A C52A . . . . 48.2(3) ?
Ru2A Ru1A Ru3A C52A . . . . 25.1(3) ?
C46A Ru1A Ru3A C53A . . . . -64.46(19) ?
C45A Ru1A Ru3A C53A . . . . 28.29(19) ?
C47A Ru1A Ru3A C53A . . . . -155.60(19) ?
P1A Ru1A Ru3A C53A . . . . 125.32(16) ?
Ru2A Ru1A Ru3A C53A . . . . 102.24(14) ?
C46A Ru1A Ru3A C51A . . . . 115.9(2) ?
C45A Ru1A Ru3A C51A . . . . -151.31(19) ?
C47A Ru1A Ru3A C51A . . . . 24.80(19) ?
P1A Ru1A Ru3A C51A . . . . -54.28(17) ?
Ru2A Ru1A Ru3A C51A . . . . -77.36(14) ?
C46A Ru1A Ru3A Sb1A . . . . 24.62(14) ?
C45A Ru1A Ru3A Sb1A . . . . 117.37(13) ?
C47A Ru1A Ru3A Sb1A . . . . -66.52(13) ?
P1A Ru1A Ru3A Sb1A . . . . -145.60(9) ?
Ru2A Ru1A Ru3A Sb1A . . . . -168.678(17) ?
C46A Ru1A Ru3A Ru2A . . . . -166.70(14) ?
C45A Ru1A Ru3A Ru2A . . . . -73.95(13) ?
C47A Ru1A Ru3A Ru2A . . . . 102.15(13) ?
P1A Ru1A Ru3A Ru2A . . . . 23.07(9) ?
C46A Ru1A P1A C7A . . . . 48.9(2) ?
C45A Ru1A P1A C7A . . . . -43.0(2) ?
C47A Ru1A P1A C7A . . . . 141.9(2) ?
Ru2A Ru1A P1A C7A . . . . -121.00(17) ?
Ru3A Ru1A P1A C7A . . . . -141.00(17) ?
C46A Ru1A P1A C1A . . . . -72.1(2) ?
C45A Ru1A P1A C1A . . . . -164.1(2) ?
C47A Ru1A P1A C1A . . . . 20.9(2) ?
Ru2A Ru1A P1A C1A . . . . 117.99(16) ?
Ru3A Ru1A P1A C1A . . . . 97.98(18) ?
C46A Ru1A P1A C13A . . . . 169.8(2) ?
C45A Ru1A P1A C13A . . . . 77.9(2) ?
C47A Ru1A P1A C13A . . . . -97.1(2) ?
Ru2A Ru1A P1A C13A . . . . -0.03(17) ?
Ru3A Ru1A P1A C13A . . . . -20.0(2) ?
C49A Ru2A P2A C21A . . . . -68.3(2) ?
C50A Ru2A P2A C21A . . . . -163.0(2) ?
C48A Ru2A P2A C21A . . . . 24.0(2) ?
Ru3A Ru2A P2A C21A . . . . 87.96(19) ?
Ru1A Ru2A P2A C21A . . . . 119.28(17) ?
C49A Ru2A P2A C15A . . . . 54.1(2) ?
C50A Ru2A P2A C15A . . . . -40.5(2) ?
C48A Ru2A P2A C15A . . . . 146.4(2) ?
Ru3A Ru2A P2A C15A . . . . -149.62(16) ?
Ru1A Ru2A P2A C15A . . . . -118.30(16) ?
C49A Ru2A P2A C14A . . . . 174.2(2) ?
C50A Ru2A P2A C14A . . . . 79.6(2) ?
C48A Ru2A P2A C14A . . . . -93.5(2) ?
Ru3A Ru2A P2A C14A . . . . -29.5(2) ?
Ru1A Ru2A P2A C14A . . . . 1.80(16) ?
C7A P1A C1A C6A . . . . -20.2(4) ?
C13A P1A C1A C6A . . . . -126.8(4) ?
Ru1A P1A C1A C6A . . . . 107.2(4) ?
C7A P1A C1A C2A . . . . 161.4(4) ?
C13A P1A C1A C2A . . . . 54.8(4) ?
Ru1A P1A C1A C2A . . . . -71.2(4) ?
C6A C1A C2A C3A . . . . 0.7(7) ?
P1A C1A C2A C3A . . . . 179.1(4) ?
C1A C2A C3A C4A . . . . 0.1(9) ?
C2A C3A C4A C5A . . . . -1.1(9) ?
C3A C4A C5A C6A . . . . 1.2(9) ?
C2A C1A C6A C5A . . . . -0.5(7) ?
P1A C1A C6A C5A . . . . -178.9(4) ?
C4A C5A C6A C1A . . . . -0.4(8) ?
C1A P1A C7A C8A . . . . 84.7(4) ?
C13A P1A C7A C8A . . . . -170.8(4) ?
Ru1A P1A C7A C8A . . . . -43.3(5) ?
C1A P1A C7A C12A . . . . -94.4(4) ?
C13A P1A C7A C12A . . . . 10.2(5) ?
Ru1A P1A C7A C12A . . . . 137.7(4) ?
C12A C7A C8A C9A . . . . 1.8(8) ?
P1A C7A C8A C9A . . . . -177.3(5) ?
C7A C8A C9A C10A . . . . -1.2(9) ?
C8A C9A C10A C11A . . . . -0.5(9) ?
C9A C10A C11A C12A . . . . 1.4(9) ?
C10A C11A C12A C7A . . . . -0.8(9) ?
C8A C7A C12A C11A . . . . -0.8(8) ?
P1A C7A C12A C11A . . . . 178.2(4) ?
C7A P1A C13A C14A . . . . 69.4(3) ?
C1A P1A C13A C14A . . . . 175.8(3) ?
Ru1A P1A C13A C14A . . . . -57.8(3) ?
P1A C13A C14A P2A . . . . 98.9(3) ?
C21A P2A C14A C13A . . . . 175.7(3) ?
C15A P2A C14A C13A . . . . 66.9(3) ?
Ru2A P2A C14A C13A . . . . -60.2(3) ?
C21A P2A C15A C20A . . . . -75.2(5) ?
C14A P2A C15A C20A . . . . 31.2(5) ?
Ru2A P2A C15A C20A . . . . 157.7(4) ?
C21A P2A C15A C16A . . . . 106.1(4) ?
C14A P2A C15A C16A . . . . -147.5(4) ?
Ru2A P2A C15A C16A . . . . -21.0(4) ?
C20A C15A C16A C17A . . . . 0.5(7) ?
P2A C15A C16A C17A . . . . 179.3(4) ?
C15A C16A C17A C18A . . . . -1.8(8) ?
C16A C17A C18A C19A . . . . 1.6(8) ?
C17A C18A C19A C20A . . . . -0.1(9) ?
C16A C15A C20A C19A . . . . 1.0(8) ?
P2A C15A C20A C19A . . . . -177.7(4) ?
C18A C19A C20A C15A . . . . -1.2(9) ?
C15A P2A C21A C26A . . . . -38.5(5) ?
C14A P2A C21A C26A . . . . -145.6(5) ?
Ru2A P2A C21A C26A . . . . 89.7(5) ?
C15A P2A C21A C22A . . . . 147.9(5) ?
C14A P2A C21A C22A . . . . 40.8(6) ?
Ru2A P2A C21A C22A . . . . -83.9(6) ?
C26A C21A C22A C23A . . . . -1.6(11) ?
P2A C21A C22A C23A . . . . 172.3(7) ?
C21A C22A C23A C24A . . . . 1.9(14) ?
C22A C23A C24A C25A . . . . -1.4(13) ?
C23A C24A C25A C26A . . . . 0.6(12) ?
C24A C25A C26A C21A . . . . -0.3(12) ?
C22A C21A C26A C25A . . . . 0.8(10) ?
P2A C21A C26A C25A . . . . -173.1(6) ?
C33A Sb1A C27A C28A . . . . -143.9(4) ?
C39A Sb1A C27A C28A . . . . -43.4(4) ?
Ru3A Sb1A C27A C28A . . . . 79.3(4) ?
C33A Sb1A C27A C32A . . . . 43.4(5) ?
C39A Sb1A C27A C32A . . . . 143.9(4) ?
Ru3A Sb1A C27A C32A . . . . -93.3(4) ?
C32A C27A C28A C29A . . . . 0.6(8) ?
Sb1A C27A C28A C29A . . . . -172.5(4) ?
C27A C28A C29A C30A . . . . -0.4(8) ?
C28A C29A C30A C31A . . . . 0.3(9) ?
C29A C30A C31A C32A . . . . -0.4(10) ?
C28A C27A C32A C31A . . . . -0.7(8) ?
Sb1A C27A C32A C31A . . . . 171.8(4) ?
C30A C31A C32A C27A . . . . 0.6(9) ?
C39A Sb1A C33A C38A . . . . 39.5(5) ?
C27A Sb1A C33A C38A . . . . 139.3(5) ?
Ru3A Sb1A C33A C38A . . . . -85.9(5) ?
C39A Sb1A C33A C34A . . . . -147.6(4) ?
C27A Sb1A C33A C34A . . . . -47.7(5) ?
Ru3A Sb1A C33A C34A . . . . 87.0(4) ?
C38A C33A C34A C35A . . . . -4.1(9) ?
Sb1A C33A C34A C35A . . . . -177.0(4) ?
C33A C34A C35A C36A . . . . 1.2(9) ?
C34A C35A C36A C37A . . . . 3.6(10) ?
C35A C36A C37A C38A . . . . -5.3(11) ?
C34A C33A C38A C37A . . . . 2.4(10) ?
Sb1A C33A C38A C37A . . . . 175.7(5) ?
C36A C37A C38A C33A . . . . 2.4(11) ?
C33A Sb1A C39A C40A . . . . -122.7(4) ?
C27A Sb1A C39A C40A . . . . 130.3(4) ?
Ru3A Sb1A C39A C40A . . . . 6.4(4) ?
C33A Sb1A C39A C44A . . . . 56.4(4) ?
C27A Sb1A C39A C44A . . . . -50.6(4) ?
Ru3A Sb1A C39A C44A . . . . -174.5(4) ?
C44A C39A C40A C41A . . . . -1.7(8) ?
Sb1A C39A C40A C41A . . . . 177.4(4) ?
C39A C40A C41A C42A . . . . 0.9(9) ?
C40A C41A C42A C43A . . . . 0.9(9) ?
C41A C42A C43A C44A . . . . -1.9(9) ?
C42A C43A C44A C39A . . . . 1.1(8) ?
C40A C39A C44A C43A . . . . 0.7(8) ?
Sb1A C39A C44A C43A . . . . -178.4(4) ?
C46B Ru1B Ru2B C49B . . . . -71.4(6) ?
C45B Ru1B Ru2B C49B . . . . -137.1(5) ?
C47B Ru1B Ru2B C49B . . . . 39.4(5) ?
P1B Ru1B Ru2B C49B . . . . 132.0(5) ?
Ru3B Ru1B Ru2B C49B . . . . -33.5(5) ?
C46B Ru1B Ru2B C48B . . . . -140.4(4) ?
C45B Ru1B Ru2B C48B . . . . 153.9(2) ?
C47B Ru1B Ru2B C48B . . . . -29.6(2) ?
P1B Ru1B Ru2B C48B . . . . 63.06(15) ?
Ru3B Ru1B Ru2B C48B . . . . -102.50(15) ?
C46B Ru1B Ru2B C50B . . . . 37.0(4) ?
C45B Ru1B Ru2B C50B . . . . -28.7(2) ?
C47B Ru1B Ru2B C50B . . . . 147.8(2) ?
P1B Ru1B Ru2B C50B . . . . -119.54(16) ?
Ru3B Ru1B Ru2B C50B . . . . 74.90(16) ?
C46B Ru1B Ru2B P2B . . . . 129.1(4) ?
C45B Ru1B Ru2B P2B . . . . 63.38(13) ?
C47B Ru1B Ru2B P2B . . . . -120.11(15) ?
P1B Ru1B Ru2B P2B . . . . -27.47(5) ?
Ru3B Ru1B Ru2B P2B . . . . 166.97(3) ?
C46B Ru1B Ru2B Ru3B . . . . -37.9(4) ?
C45B Ru1B Ru2B Ru3B . . . . -103.59(13) ?
C47B Ru1B Ru2B Ru3B . . . . 72.91(14) ?
P1B Ru1B Ru2B Ru3B . . . . 165.56(4) ?
C39B Sb1B Ru3B C52B . . . . 140.72(19) ?
C27B Sb1B Ru3B C52B . . . . 27.51(19) ?
C33B Sb1B Ru3B C52B . . . . -92.4(2) ?
C39B Sb1B Ru3B C51B . . . . -125.34(19) ?
C27B Sb1B Ru3B C51B . . . . 121.45(19) ?
C33B Sb1B Ru3B C51B . . . . 1.6(2) ?
C39B Sb1B Ru3B C53B . . . . 49.70(19) ?
C27B Sb1B Ru3B C53B . . . . -63.52(19) ?
C33B Sb1B Ru3B C53B . . . . 176.6(2) ?
C39B Sb1B Ru3B Ru2B . . . . -19.69(14) ?
C27B Sb1B Ru3B Ru2B . . . . -132.91(14) ?
C33B Sb1B Ru3B Ru2B . . . . 107.22(15) ?
C39B Sb1B Ru3B Ru1B . . . . -46.90(13) ?
C27B Sb1B Ru3B Ru1B . . . . -160.11(13) ?
C33B Sb1B Ru3B Ru1B . . . . 80.02(15) ?
C49B Ru2B Ru3B C52B . . . . -24.3(2) ?
C48B Ru2B Ru3B C52B . . . . -118.8(2) ?
C50B Ru2B Ru3B C52B . . . . 65.1(2) ?
P2B Ru2B Ru3B C52B . . . . 132.58(17) ?
Ru1B Ru2B Ru3B C52B . . . . 168.44(14) ?
C49B Ru2B Ru3B C51B . . . . -118.8(2) ?
C48B Ru2B Ru3B C51B . . . . 146.7(2) ?
C50B Ru2B Ru3B C51B . . . . -29.4(2) ?
P2B Ru2B Ru3B C51B . . . . 38.07(17) ?
Ru1B Ru2B Ru3B C51B . . . . 73.93(14) ?
C49B Ru2B Ru3B C53B . . . . 65.2(2) ?
C48B Ru2B Ru3B C53B . . . . -29.3(2) ?
C50B Ru2B Ru3B C53B . . . . 154.6(2) ?
P2B Ru2B Ru3B C53B . . . . -137.92(16) ?
Ru1B Ru2B Ru3B C53B . . . . -102.06(14) ?
C49B Ru2B Ru3B Sb1B . . . . 136.30(19) ?
C48B Ru2B Ru3B Sb1B . . . . 41.82(15) ?
C50B Ru2B Ru3B Sb1B . . . . -134.28(17) ?
P2B Ru2B Ru3B Sb1B . . . . -66.82(11) ?
Ru1B Ru2B Ru3B Sb1B . . . . -30.96(5) ?
C49B Ru2B Ru3B Ru1B . . . . 167.26(19) ?
C48B Ru2B Ru3B Ru1B . . . . 72.77(14) ?
C50B Ru2B Ru3B Ru1B . . . . -103.32(16) ?
P2B Ru2B Ru3B Ru1B . . . . -35.86(9) ?
C46B Ru1B Ru3B C52B . . . . 136.6(4) ?
C45B Ru1B Ru3B C52B . . . . 42.3(3) ?
C47B Ru1B Ru3B C52B . . . . -132.2(4) ?
P1B Ru1B Ru3B C52B . . . . -67.2(3) ?
Ru2B Ru1B Ru3B C52B . . . . -29.3(3) ?
C46B Ru1B Ru3B C51B . . . . 63.6(2) ?
C45B Ru1B Ru3B C51B . . . . -30.74(18) ?
C47B Ru1B Ru3B C51B . . . . 154.71(19) ?
P1B Ru1B Ru3B C51B . . . . -140.27(16) ?
Ru2B Ru1B Ru3B C51B . . . . -102.37(13) ?
C46B Ru1B Ru3B C53B . . . . -117.4(2) ?
C45B Ru1B Ru3B C53B . . . . 148.22(18) ?
C47B Ru1B Ru3B C53B . . . . -26.33(19) ?
P1B Ru1B Ru3B C53B . . . . 38.69(17) ?
Ru2B Ru1B Ru3B C53B . . . . 76.60(13) ?
C46B Ru1B Ru3B Sb1B . . . . -24.63(14) ?
C45B Ru1B Ru3B Sb1B . . . . -118.97(13) ?
C47B Ru1B Ru3B Sb1B . . . . 66.48(14) ?
P1B Ru1B Ru3B Sb1B . . . . 131.50(9) ?
Ru2B Ru1B Ru3B Sb1B . . . . 169.406(17) ?
C46B Ru1B Ru3B Ru2B . . . . 165.96(14) ?
C45B Ru1B Ru3B Ru2B . . . . 71.62(13) ?
C47B Ru1B Ru3B Ru2B . . . . -102.93(14) ?
P1B Ru1B Ru3B Ru2B . . . . -37.91(9) ?
C46B Ru1B P1B C7B . . . . 74.8(2) ?
C45B Ru1B P1B C7B . . . . 168.7(2) ?
C47B Ru1B P1B C7B . . . . -19.1(2) ?
Ru3B Ru1B P1B C7B . . . . -81.6(2) ?
Ru2B Ru1B P1B C7B . . . . -114.18(17) ?
C46B Ru1B P1B C1B . . . . -45.1(2) ?
C45B Ru1B P1B C1B . . . . 48.8(2) ?
C47B Ru1B P1B C1B . . . . -139.0(2) ?
Ru3B Ru1B P1B C1B . . . . 158.53(19) ?
Ru2B Ru1B P1B C1B . . . . 125.9(2) ?
C46B Ru1B P1B C13B . . . . -163.9(2) ?
C45B Ru1B P1B C13B . . . . -70.0(2) ?
C47B Ru1B P1B C13B . . . . 102.2(2) ?
Ru3B Ru1B P1B C13B . . . . 39.8(2) ?
Ru2B Ru1B P1B C13B . . . . 7.1(2) ?
C49B Ru2B P2B C15B . . . . 72.9(3) ?
C48B Ru2B P2B C15B . . . . 167.2(2) ?
C50B Ru2B P2B C15B . . . . -18.4(2) ?
Ru3B Ru2B P2B C15B . . . . -84.0(2) ?
Ru1B Ru2B P2B C15B . . . . -115.14(18) ?
C49B Ru2B P2B C21B . . . . -48.4(3) ?
C48B Ru2B P2B C21B . . . . 45.8(2) ?
C50B Ru2B P2B C21B . . . . -139.7(2) ?
Ru3B Ru2B P2B C21B . . . . 154.70(17) ?
Ru1B Ru2B P2B C21B . . . . 123.51(18) ?
C49B Ru2B P2B C14B . . . . -167.6(3) ?
C48B Ru2B P2B C14B . . . . -73.3(2) ?
C50B Ru2B P2B C14B . . . . 101.1(2) ?
Ru3B Ru2B P2B C14B . . . . 35.6(2) ?
Ru1B Ru2B P2B C14B . . . . 4.38(19) ?
C7B P1B C1B C2B . . . . -125.4(5) ?
C13B P1B C1B C2B . . . . 127.9(5) ?
Ru1B P1B C1B C2B . . . . 1.3(5) ?
C7B P1B C1B C6B . . . . 50.9(5) ?
C13B P1B C1B C6B . . . . -55.8(5) ?
Ru1B P1B C1B C6B . . . . 177.5(4) ?
C6B C1B C2B C3B . . . . 1.6(8) ?
P1B C1B C2B C3B . . . . 177.9(4) ?
C1B C2B C3B C4B . . . . 0.6(9) ?
C2B C3B C4B C5B . . . . -2.0(10) ?
C3B C4B C5B C6B . . . . 1.1(10) ?
C4B C5B C6B C1B . . . . 1.2(10) ?
C2B C1B C6B C5B . . . . -2.5(9) ?
P1B C1B C6B C5B . . . . -178.9(5) ?
C1B P1B C7B C12B . . . . -92.3(5) ?
C13B P1B C7B C12B . . . . 12.2(5) ?
Ru1B P1B C7B C12B . . . . 140.1(4) ?
C1B P1B C7B C8B . . . . 86.8(4) ?
C13B P1B C7B C8B . . . . -168.6(4) ?
Ru1B P1B C7B C8B . . . . -40.8(4) ?
C12B C7B C8B C9B . . . . -0.2(8) ?
P1B C7B C8B C9B . . . . -179.4(4) ?
C7B C8B C9B C10B . . . . 0.5(9) ?
C8B C9B C10B C11B . . . . 0.5(11) ?
C9B C10B C11B C12B . . . . -1.9(11) ?
C8B C7B C12B C11B . . . . -1.2(9) ?
P1B C7B C12B C11B . . . . 178.0(5) ?
C10B C11B C12B C7B . . . . 2.2(11) ?
C7B P1B C13B C14B . . . . -179.1(4) ?
C1B P1B C13B C14B . . . . -73.6(4) ?
Ru1B P1B C13B C14B . . . . 53.5(4) ?
P1B C13B C14B P2B . . . . -97.8(4) ?
C15B P2B C14B C13B . . . . -177.1(3) ?
C21B P2B C14B C13B . . . . -71.0(4) ?
Ru2B P2B C14B C13B . . . . 57.2(4) ?
C21B P2B C15B C20B . . . . -148.0(4) ?
C14B P2B C15B C20B . . . . -43.4(5) ?
Ru2B P2B C15B C20B . . . . 82.6(5) ?
C21B P2B C15B C16B . . . . 37.0(5) ?
C14B P2B C15B C16B . . . . 141.6(4) ?
Ru2B P2B C15B C16B . . . . -92.3(4) ?
C20B C15B C16B C17B . . . . 0.0(8) ?
P2B C15B C16B C17B . . . . 175.2(4) ?
C15B C16B C17B C18B . . . . 0.2(9) ?
C16B C17B C18B C19B . . . . -0.7(9) ?
C17B C18B C19B C20B . . . . 1.1(9) ?
C18B C19B C20B C15B . . . . -0.9(9) ?
C16B C15B C20B C19B . . . . 0.3(8) ?
P2B C15B C20B C19B . . . . -174.7(4) ?
C15B P2B C21B C22B . . . . -125.0(5) ?
C14B P2B C21B C22B . . . . 128.6(5) ?
Ru2B P2B C21B C22B . . . . 2.2(5) ?
C15B P2B C21B C26B . . . . 55.0(5) ?
C14B P2B C21B C26B . . . . -51.3(5) ?
Ru2B P2B C21B C26B . . . . -177.7(4) ?
C26B C21B C22B C23B . . . . 1.2(9) ?
P2B C21B C22B C23B . . . . -178.7(5) ?
C21B C22B C23B C24B . . . . 0.2(11) ?
C22B C23B C24B C25B . . . . -1.5(11) ?
C23B C24B C25B C26B . . . . 1.4(11) ?
C24B C25B C26B C21B . . . . 0.0(10) ?
C22B C21B C26B C25B . . . . -1.3(9) ?
P2B C21B C26B C25B . . . . 178.6(5) ?
C39B Sb1B C27B C28B . . . . 78.7(5) ?
C33B Sb1B C27B C28B . . . . -24.9(5) ?
Ru3B Sb1B C27B C28B . . . . -158.7(4) ?
C39B Sb1B C27B C32B . . . . -100.1(4) ?
C33B Sb1B C27B C32B . . . . 156.3(4) ?
Ru3B Sb1B C27B C32B . . . . 22.5(4) ?
C32B C27B C28B C29B . . . . 2.1(9) ?
Sb1B C27B C28B C29B . . . . -176.8(5) ?
C27B C28B C29B C30B . . . . -1.1(11) ?
C28B C29B C30B C31B . . . . -0.1(10) ?
C29B C30B C31B C32B . . . . 0.3(9) ?
C30B C31B C32B C27B . . . . 0.7(9) ?
C28B C27B C32B C31B . . . . -1.9(8) ?
Sb1B C27B C32B C31B . . . . 177.0(4) ?
C39B Sb1B C33B C34B . . . . 170.1(4) ?
C27B Sb1B C33B C34B . . . . -89.4(4) ?
Ru3B Sb1B C33B C34B . . . . 37.9(4) ?
C39B Sb1B C33B C38B . . . . -19.3(4) ?
C27B Sb1B C33B C38B . . . . 81.2(4) ?
Ru3B Sb1B C33B C38B . . . . -151.5(3) ?
C38B C33B C34B C35B . . . . 0.4(7) ?
Sb1B C33B C34B C35B . . . . 171.1(4) ?
C33B C34B C35B C36B . . . . -1.0(8) ?
C34B C35B C36B C37B . . . . 1.1(8) ?
C35B C36B C37B C38B . . . . -0.7(8) ?
C36B C37B C38B C33B . . . . 0.1(8) ?
C34B C33B C38B C37B . . . . 0.0(8) ?
Sb1B C33B C38B C37B . . . . -170.6(4) ?
C27B Sb1B C39B C40B . . . . -146.7(4) ?
C33B Sb1B C39B C40B . . . . -46.7(4) ?
Ru3B Sb1B C39B C40B . . . . 90.9(4) ?
C27B Sb1B C39B C44B . . . . 40.5(4) ?
C33B Sb1B C39B C44B . . . . 140.5(3) ?
Ru3B Sb1B C39B C44B . . . . -81.9(4) ?
C44B C39B C40B C41B . . . . 0.4(7) ?
Sb1B C39B C40B C41B . . . . -172.2(4) ?
C39B C40B C41B C42B . . . . 0.7(9) ?
C40B C41B C42B C43B . . . . -1.5(9) ?
C41B C42B C43B C44B . . . . 1.1(9) ?
C42B C43B C44B C39B . . . . 0.1(8) ?
C40B C39B C44B C43B . . . . -0.9(7) ?
Sb1B C39B C44B C43B . . . . 172.2(4) ?
